data_4119838
loop_
_publ_author_name
'Sheng-Li Huang'
'Yue-Jian Lin'
'T. S. Andy Hor'
'Guo-Xin Jin'

_publ_contact_author
; 
Guo-Xin Jin
Advanced Materials Laboratory, Department of Chemistry, Fudan University, 
Shanghai 200433, P. R. China
;
_publ_contact_author_email gxjin@fudan.edu.cn
_publ_section_title
;
 Cp*Rh-Based Heterometallic Metallarectangles: Size-Dependent Borromean
 Link Structures and Catalytic Acyl Transfer
;
_journal_name_full 'Journal of the American Chemical Society'
_journal_page_first 8125
_journal_page_last 8128
_journal_paper_doi 10.1021/ja402630g
_journal_volume 135
_journal_year 2013
_chemical_formula_sum 'C94 H115.33 Cu2 F12 N12 O35.67 Rh4 S4'
_chemical_formula_weight 2878.94
_chemical_name_systematic
; 
 ? 
;
_space_group_IT_number 15
_symmetry_cell_setting monoclinic
_symmetry_space_group_name_Hall '-C 2yc'
_symmetry_space_group_name_H-M 'C 1 2/c 1'
_atom_sites_solution_hydrogens geom
_atom_sites_solution_primary direct
_atom_sites_solution_secondary difmap
_audit_creation_method SHELXL-97
_cell_angle_alpha 90.00
_cell_angle_beta 114.190(3)
_cell_angle_gamma 90.00
_cell_formula_units_Z 12
_cell_length_a 37.549(2)
_cell_length_b 30.069(2)
_cell_length_c 37.472(2)
_cell_measurement_reflns_used 9953
_cell_measurement_temperature 173(2)
_cell_measurement_theta_max 67.27
_cell_measurement_theta_min 2.58
_cell_volume 38593(4)
_computing_cell_refinement 'Bruker SAINT'
_computing_data_collection 'Bruker APEX2'
_computing_data_reduction 'Bruker SAINT'
_computing_molecular_graphics 'Bruker SHELXTL'
_computing_publication_material 'Bruker SHELXTL'
_computing_structure_refinement 'SHELXL-97 (Sheldrick, 1997)'
_computing_structure_solution 'SHELXS-97 (Sheldrick, 1990)'
_diffrn_ambient_temperature 173(2)
_diffrn_measured_fraction_theta_full 0.935
_diffrn_measured_fraction_theta_max 0.935
_diffrn_measurement_device_type 'Bruker APEX-II CCD'
_diffrn_measurement_method '\f and \w scans'
_diffrn_radiation_monochromator graphite
_diffrn_radiation_source 'fine-focus sealed tube'
_diffrn_radiation_type CuK\a
_diffrn_radiation_wavelength 1.54178
_diffrn_reflns_av_R_equivalents 0.0705
_diffrn_reflns_av_sigmaI/netI 0.0756
_diffrn_reflns_limit_h_max 42
_diffrn_reflns_limit_h_min -44
_diffrn_reflns_limit_k_max 34
_diffrn_reflns_limit_k_min -34
_diffrn_reflns_limit_l_max 44
_diffrn_reflns_limit_l_min -39
_diffrn_reflns_number 89979
_diffrn_reflns_theta_full 65.00
_diffrn_reflns_theta_max 65.00
_diffrn_reflns_theta_min 1.96
_diffrn_standards_decay_% 6.24
_exptl_absorpt_coefficient_mu 5.828
_exptl_absorpt_correction_T_max 0.7593
_exptl_absorpt_correction_T_min 0.3886
_exptl_absorpt_correction_type multi-scan
_exptl_absorpt_process_details sadabs
_exptl_crystal_colour green
_exptl_crystal_density_diffrn 1.486
_exptl_crystal_description prism
_exptl_crystal_F_000 17504
_exptl_crystal_size_max 0.20
_exptl_crystal_size_mid 0.06
_exptl_crystal_size_min 0.05
_platon_squeeze_details ' '
_refine_diff_density_max 2.431
_refine_diff_density_min -1.789
_refine_diff_density_rms 0.139
_refine_ls_extinction_method none
_refine_ls_goodness_of_fit_ref 1.031
_refine_ls_hydrogen_treatment constr
_refine_ls_matrix_type full
_refine_ls_number_parameters 2031
_refine_ls_number_reflns 30719
_refine_ls_number_restraints 135
_refine_ls_restrained_S_all 1.051
_refine_ls_R_factor_all 0.1343
_refine_ls_R_factor_gt 0.0905
_refine_ls_shift/su_max 0.007
_refine_ls_shift/su_mean 0.000
_refine_ls_structure_factor_coef Fsqd
_refine_ls_weighting_details 'calc w=1/[\s^2^(Fo^2^)+(0.1814P)^2^+0.0000P] where P=(Fo^2^+2Fc^2^)/3'
_refine_ls_weighting_scheme calc
_refine_ls_wR_factor_gt 0.2540
_refine_ls_wR_factor_ref 0.2919
_reflns_number_gt 17077
_reflns_number_total 30719
_reflns_threshold_expression >2sigma(I)
_cod_data_source_file ja402630g_si_001_3.cif
_cod_data_source_block 4
_cod_database_code 4119838

loop_
_symmetry_equiv_pos_as_xyz
'x, y, z'
'-x, y, -z+1/2'
'x+1/2, y+1/2, z'
'-x+1/2, y+1/2, -z+1/2'
'-x, -y, -z'
'x, -y, z-1/2'
'-x+1/2, -y+1/2, -z'
'x+1/2, -y+1/2, z-1/2'

loop_
_atom_site_label
_atom_site_type_symbol
_atom_site_fract_x
_atom_site_fract_y
_atom_site_fract_z
_atom_site_U_iso_or_equiv
_atom_site_adp_type
_atom_site_occupancy
_atom_site_symmetry_multiplicity
_atom_site_calc_flag
_atom_site_refinement_flags
_atom_site_disorder_assembly
_atom_site_disorder_group
Rh1 Rh 0.01245(3) 0.39331(4) 0.87059(3) 0.0943(4) Uani 1 1 d . . .
Rh2 Rh 0.05263(2) 0.13066(3) 1.07071(2) 0.0566(2) Uani 1 1 d . . .
Rh3 Rh 0.32593(3) 0.22490(3) 0.25134(3) 0.0750(3) Uani 1 1 d . . .
Rh4 Rh 0.31354(3) -0.06866(4) 0.08739(3) 0.0886(3) Uani 1 1 d . . .
Rh5 Rh 0.20551(2) 0.44579(3) 0.18063(2) 0.0652(2) Uani 1 1 d . . .
Rh6 Rh 0.47223(2) 0.41084(3) 0.14842(2) 0.0640(2) Uani 1 1 d . . .
Cu1 Cu 0.01514(5) 0.24949(6) 0.95514(4) 0.0674(4) Uani 1 1 d . . .
Cu2 Cu 0.34153(4) 0.08046(5) 0.17373(4) 0.0631(4) Uani 1 1 d . . .
Cu3 Cu 0.34456(4) 0.41569(5) 0.17817(4) 0.0605(4) Uani 1 1 d . . .
N1 N 0.0194(3) 0.3130(3) 0.9623(2) 0.066(2) Uani 1 1 d . . .
N2 N 0.0387(3) 0.2501(3) 1.0120(2) 0.057(2) Uani 1 1 d . . .
N3 N 0.1929(2) 0.3618(3) 0.9334(2) 0.059(2) Uani 1 1 d . A .
H3 H 0.2072 0.3703 0.9575 0.071 Uiso 1 1 calc R . .
N4 N 0.2737(2) 0.3463(3) 0.9082(2) 0.064(2) Uani 1 1 d . . .
H4 H 0.2598 0.3300 0.8877 0.077 Uiso 1 1 calc R . .
N5 N 0.0723(3) 0.3767(3) 0.8959(2) 0.069(2) Uani 1 1 d . A .
N6 N 0.3885(2) 0.3637(3) 0.9217(2) 0.062(2) Uani 1 1 d . . .
N7 N 0.3033(3) 0.1057(3) 0.1903(3) 0.063(2) Uani 1 1 d . . .
N8 N 0.2987(2) 0.0398(3) 0.1463(2) 0.059(2) Uani 1 1 d . . .
N9 N 0.2669(3) 0.3259(4) 0.0903(3) 0.080(3) Uani 1 1 d . . .
H9 H 0.2429 0.3199 0.0736 0.096 Uiso 1 1 calc R . .
N10 N 0.2733(3) 0.4239(4) 0.0408(3) 0.079(3) Uani 1 1 d . . .
H10 H 0.2985 0.4270 0.0550 0.095 Uiso 1 1 calc R . .
N11 N 0.3072(3) 0.2539(3) 0.1946(3) 0.073(3) Uani 1 1 d . . .
N12 N 0.2166(3) 0.5233(3) -0.0415(3) 0.075(3) Uani 1 1 d . . .
N13 N 0.3003(2) 0.4543(3) 0.1519(2) 0.0523(18) Uani 1 1 d . . .
N14 N 0.3667(2) 0.4490(3) 0.1480(2) 0.061(2) Uani 1 1 d . . .
N15 N 0.1383(3) 0.3233(3) 0.0326(2) 0.067(2) Uani 1 1 d . . .
H15 H 0.1219 0.3364 0.0111 0.080 Uiso 1 1 calc R . .
N16 N 0.1292(3) 0.2190(4) -0.0158(2) 0.079(3) Uani 1 1 d . . .
H16 H 0.1471 0.2060 0.0047 0.095 Uiso 1 1 calc R . .
N17 N 0.1843(3) 0.4035(3) 0.1314(2) 0.069(2) Uani 1 1 d . . .
N18 N 0.0668(2) 0.1322(3) -0.1062(2) 0.060(2) Uani 1 1 d . . .
O1 O 0.0150(2) 0.3770(3) 0.9270(2) 0.076(2) Uani 1 1 d . A .
O2 O 0.0016(2) 0.3234(3) 0.8638(2) 0.086(3) Uani 1 1 d . A .
O3 O 0.0034(2) 0.2635(3) 0.89947(19) 0.074(2) Uani 1 1 d . A .
O4 O 0.0512(2) 0.2014(2) 1.06284(17) 0.0590(16) Uani 1 1 d . . .
O5 O 0.0387(2) 0.1347(2) 1.00959(17) 0.0591(16) Uani 1 1 d . . .
O6 O 0.0250(2) 0.1839(2) 0.96200(18) 0.0664(18) Uani 1 1 d . . .
O7 O 0.1981(2) 0.3303(3) 0.8794(2) 0.081(2) Uani 1 1 d . . .
O8 O 0.2697(2) 0.3802(3) 0.9608(2) 0.088(3) Uani 1 1 d . . .
O9 O 0.2939(2) 0.1680(3) 0.2216(3) 0.087(2) Uani 1 1 d . . .
O10 O 0.3682(2) 0.1918(3) 0.2359(2) 0.074(2) Uani 1 1 d . . .
O11 O 0.3733(2) 0.1355(2) 0.19993(19) 0.0603(16) Uani 1 1 d . . .
O12 O 0.2882(2) -0.0286(3) 0.1172(2) 0.084(2) Uani 1 1 d . . .
O13 O 0.3555(2) -0.0164(3) 0.1098(2) 0.079(2) Uani 1 1 d . . .
O14 O 0.3663(2) 0.0474(3) 0.14193(19) 0.0654(18) Uani 1 1 d . . .
O15 O 0.3198(2) 0.3711(3) 0.0977(2) 0.085(2) Uani 1 1 d . . .
O16 O 0.2226(3) 0.3774(3) 0.0290(3) 0.088(3) Uani 1 1 d . . .
O17 O 0.2420(2) 0.4723(3) 0.1542(2) 0.0706(19) Uani 1 1 d . . .
O18 O 0.25323(19) 0.4014(2) 0.20247(18) 0.0604(17) Uani 1 1 d . . .
O19 O 0.3094(2) 0.3862(2) 0.19892(19) 0.0633(17) Uani 1 1 d . . .
O20 O 0.42301(19) 0.4516(2) 0.13692(18) 0.0600(16) Uani 1 1 d . . .
O21 O 0.4481(2) 0.3808(2) 0.18533(17) 0.0606(17) Uani 1 1 d . . .
O22 O 0.39210(19) 0.3787(2) 0.19218(19) 0.0592(16) Uani 1 1 d . . .
O23 O 0.1649(3) 0.2559(3) 0.0555(2) 0.093(3) Uani 1 1 d . . .
O24 O 0.1009(3) 0.2872(3) -0.0378(2) 0.078(2) Uani 1 1 d . . .
O25 O 0.3881(2) 0.0451(3) 0.2276(2) 0.074(2) Uani 1 1 d . . .
O26 O 0.3539(3) -0.0251(3) 0.2179(3) 0.096(3) Uani 1 1 d . . .
O27 O 0.3963(3) 0.0008(3) 0.2844(3) 0.095(3) Uani 1 1 d . . .
O28 O 0.3761(2) 0.4527(3) 0.2398(2) 0.089(3) Uani 1 1 d . . .
O29 O 0.3236(4) 0.4998(5) 0.2375(4) 0.150(5) Uani 1 1 d . . .
O30 O 0.3882(4) 0.5170(5) 0.2813(4) 0.153(5) Uani 1 1 d . . .
O31 O 0.1732(3) 0.2493(4) 0.1842(4) 0.172(7) Uani 1 1 d DU . .
O32 O 0.1027(4) 0.2352(4) 0.1560(4) 0.153(6) Uani 1 1 d D . .
O33 O 0.1201(5) 0.3085(4) 0.1696(4) 0.172(7) Uani 1 1 d D . .
O34 O 0.0853(3) 0.0200(4) 0.4536(3) 0.106(3) Uani 1 1 d . . .
O35 O 0.1338(3) -0.0357(3) 0.4883(3) 0.094(3) Uani 1 1 d . . .
O36 O 0.0800(3) -0.0221(4) 0.5060(4) 0.119(4) Uani 1 1 d . . .
O37 O 0.1170(4) 0.4726(4) -0.0053(3) 0.139(5) Uani 1 1 d D . .
O38 O 0.1178(6) 0.5523(5) 0.0009(7) 0.280(12) Uani 1 1 d DU . .
O39 O 0.1140(6) 0.5009(7) 0.0509(4) 0.268(8) Uiso 1 1 d DU . .
O40 O -0.0473(3) 0.2442(4) 0.9459(3) 0.118(4) Uani 1 1 d . . .
S1 S 0.38643(9) 0.00128(11) 0.24277(8) 0.0722(7) Uani 1 1 d . . .
S2 S 0.36168(11) 0.48348(15) 0.26066(11) 0.1031(12) Uani 1 1 d . . .
S3 S 0.1387(2) 0.2636(2) 0.17995(17) 0.150(2) Uani 1 1 d DU . .
S4 S 0.10587(10) -0.00487(12) 0.48895(10) 0.0815(8) Uani 1 1 d . . .
S5 S 0.11231(18) 0.51233(19) 0.01244(15) 0.140(2) Uani 1 1 d DU . .
F1 F 0.4621(2) -0.0083(3) 0.2641(2) 0.103(2) Uani 1 1 d . . .
F2 F 0.4301(3) -0.0691(3) 0.2531(3) 0.124(3) Uani 1 1 d . . .
F3 F 0.4274(3) -0.0282(3) 0.2054(3) 0.113(3) Uani 1 1 d . . .
F4 F 0.3914(3) 0.4332(4) 0.3215(3) 0.145(4) Uani 1 1 d . . .
F5 F 0.3457(3) 0.4751(5) 0.3217(3) 0.159(5) Uani 1 1 d . . .
F6 F 0.3306(3) 0.4184(4) 0.2839(3) 0.129(3) Uani 1 1 d . . .
F7 F 0.1757(4) 0.2849(5) 0.2486(5) 0.230(8) Uani 1 1 d D . .
F8 F 0.1133(5) 0.2713(7) 0.2308(6) 0.274(11) Uani 1 1 d D . .
F9 F 0.1549(5) 0.2189(5) 0.2415(6) 0.266(10) Uani 1 1 d D . .
F10 F 0.1561(3) 0.0211(4) 0.5578(3) 0.169(5) Uani 1 1 d . . .
F11 F 0.1574(3) 0.0575(3) 0.5097(4) 0.133(3) Uani 1 1 d . . .
F12 F 0.1109(3) 0.0685(4) 0.5276(3) 0.146(4) Uani 1 1 d . . .
F13 F 0.0500(5) 0.5418(6) 0.0172(5) 0.239(8) Uiso 1 1 d D . .
F14 F 0.0464(6) 0.5351(8) -0.0418(5) 0.370(12) Uiso 1 1 d DU . .
F15 F 0.0416(5) 0.4783(6) -0.0086(6) 0.292(11) Uiso 1 1 d D . .
C1 C 0.0049(3) 0.3042(5) 0.8952(3) 0.074(3) Uani 1 1 d . . .
C2 C 0.0144(3) 0.3354(4) 0.9311(3) 0.069(3) Uani 1 1 d . A .
C3 C 0.0339(3) 0.3278(4) 1.0021(3) 0.064(3) Uani 1 1 d . . .
C4 C 0.0388(4) 0.3709(4) 1.0148(4) 0.080(3) Uani 1 1 d . . .
H4A H 0.0324 0.3946 0.9964 0.096 Uiso 1 1 calc R . .
C5 C 0.0534(5) 0.3800(4) 1.0552(4) 0.095(4) Uani 1 1 d . . .
H5 H 0.0559 0.4099 1.0642 0.114 Uiso 1 1 calc R . .
C6 C 0.0639(4) 0.3456(4) 1.0809(4) 0.085(4) Uani 1 1 d . . .
H6 H 0.0747 0.3518 1.1082 0.102 Uiso 1 1 calc R . .
C7 C 0.0593(3) 0.3013(4) 1.0683(3) 0.069(3) Uani 1 1 d . . .
H7 H 0.0668 0.2777 1.0868 0.083 Uiso 1 1 calc R . .
C8 C 0.0435(3) 0.2922(4) 1.0284(3) 0.067(3) Uani 1 1 d . . .
C9 C 0.0420(3) 0.2109(3) 1.0278(2) 0.053(2) Uani 1 1 d . . .
C10 C 0.0343(3) 0.1735(4) 0.9977(2) 0.057(2) Uani 1 1 d . . .
C11 C 0.2124(3) 0.3483(4) 0.9119(3) 0.058(2) Uani 1 1 d . . .
C12 C 0.2546(3) 0.3608(4) 0.9300(3) 0.068(3) Uani 1 1 d . . .
C13 C 0.0975(3) 0.3961(4) 0.9280(3) 0.069(3) Uani 1 1 d . . .
H13 H 0.0879 0.4156 0.9420 0.083 Uiso 1 1 calc R A .
C14 C 0.1374(3) 0.3893(4) 0.9420(3) 0.064(3) Uani 1 1 d . A .
H14 H 0.1543 0.4022 0.9661 0.077 Uiso 1 1 calc R . .
C15 C 0.1524(3) 0.3638(4) 0.9212(3) 0.061(3) Uani 1 1 d . . .
C16 C 0.1265(3) 0.3419(4) 0.8879(3) 0.072(3) Uani 1 1 d . A .
H16A H 0.1357 0.3224 0.8735 0.086 Uiso 1 1 calc R . .
C17 C 0.0874(3) 0.3495(4) 0.8766(3) 0.074(3) Uani 1 1 d . . .
H17 H 0.0697 0.3348 0.8538 0.088 Uiso 1 1 calc R A .
C18 C 0.3652(3) 0.3342(4) 0.8963(3) 0.061(2) Uani 1 1 d . . .
H18 H 0.3753 0.3167 0.8814 0.073 Uiso 1 1 calc R . .
C19 C 0.3272(3) 0.3282(4) 0.8910(3) 0.064(3) Uani 1 1 d . . .
H19 H 0.3112 0.3074 0.8723 0.077 Uiso 1 1 calc R . .
C20 C 0.3119(3) 0.3535(4) 0.9138(3) 0.059(2) Uani 1 1 d . . .
C21 C 0.3371(3) 0.3838(4) 0.9390(3) 0.064(3) Uani 1 1 d . . .
H21 H 0.3287 0.4015 0.9551 0.077 Uiso 1 1 calc R . .
C22 C 0.3737(3) 0.3888(4) 0.9413(3) 0.060(2) Uani 1 1 d . . .
H22 H 0.3896 0.4115 0.9578 0.072 Uiso 1 1 calc R . .
C23 C -0.0220(2) 0.4481(3) 0.8536(3) 0.082(7) Uani 0.661(19) 1 d PG A 1
C24 C 0.0123(2) 0.4546(3) 0.8477(2) 0.079(7) Uani 0.661(19) 1 d PG A 1
C25 C 0.0116(2) 0.4250(3) 0.8185(2) 0.073(6) Uani 0.661(19) 1 d PG A 1
C26 C -0.0231(2) 0.4002(4) 0.8063(2) 0.086(7) Uani 0.661(19) 1 d PG A 1
C27 C -0.04386(19) 0.4145(4) 0.8280(3) 0.081(6) Uani 0.661(19) 1 d PG A 1
C28 C -0.0332(3) 0.4727(4) 0.8821(4) 0.108(8) Uani 0.661(19) 1 d PG A 1
H28A H -0.0105 0.4748 0.9073 0.161 Uiso 0.661(19) 1 calc PR A 1
H28B H -0.0543 0.4567 0.8856 0.161 Uiso 0.661(19) 1 calc PR A 1
H28C H -0.0421 0.5026 0.8721 0.161 Uiso 0.661(19) 1 calc PR A 1
C29 C 0.0439(3) 0.4872(4) 0.8689(3) 0.104(9) Uani 0.661(19) 1 d PG A 1
H29A H 0.0401 0.5141 0.8530 0.156 Uiso 0.661(19) 1 calc PR A 1
H29B H 0.0693 0.4740 0.8736 0.156 Uiso 0.661(19) 1 calc PR A 1
H29C H 0.0431 0.4949 0.8940 0.156 Uiso 0.661(19) 1 calc PR A 1
C30 C 0.0423(3) 0.4206(4) 0.8031(3) 0.091(6) Uani 0.661(19) 1 d PG A 1
H30A H 0.0452 0.3892 0.7976 0.136 Uiso 0.661(19) 1 calc PR A 1
H30B H 0.0672 0.4318 0.8226 0.136 Uiso 0.661(19) 1 calc PR A 1
H30C H 0.0347 0.4379 0.7789 0.136 Uiso 0.661(19) 1 calc PR A 1
C31 C -0.0357(3) 0.3649(5) 0.7756(3) 0.078(6) Uani 0.661(19) 1 d PG A 1
H31A H -0.0553 0.3771 0.7511 0.117 Uiso 0.661(19) 1 calc PR A 1
H31B H -0.0471 0.3400 0.7842 0.117 Uiso 0.661(19) 1 calc PR A 1
H31C H -0.0131 0.3544 0.7713 0.117 Uiso 0.661(19) 1 calc PR A 1
C32 C -0.0824(3) 0.3971(5) 0.8244(4) 0.107(8) Uani 0.661(19) 1 d PG A 1
H32A H -0.0867 0.4057 0.8476 0.160 Uiso 0.661(19) 1 calc PR A 1
H32B H -0.0826 0.3646 0.8224 0.160 Uiso 0.661(19) 1 calc PR A 1
H32C H -0.1032 0.4095 0.8010 0.160 Uiso 0.661(19) 1 calc PR A 1
C23' C -0.0108(3) 0.4653(3) 0.8736(3) 0.050(7) Uani 0.339(19) 1 d PGU A 2
C24' C 0.0190(3) 0.4686(3) 0.8602(3) 0.060(12) Uani 0.339(19) 1 d PG A 2
C25' C 0.00911(19) 0.4408(3) 0.8273(2) 0.056(9) Uani 0.339(19) 1 d PGU A 2
C26' C -0.02675(17) 0.4202(3) 0.8205(3) 0.067(11) Uani 0.339(19) 1 d PGU A 2
C27' C -0.0391(2) 0.4354(3) 0.8492(3) 0.035(7) Uani 0.339(19) 1 d PGU A 2
C28' C -0.0122(4) 0.4893(4) 0.9080(5) 0.089(13) Uani 0.339(19) 1 d PG A 2
H28D H 0.0136 0.4884 0.9298 0.134 Uiso 0.339(19) 1 calc PR A 2
H28E H -0.0313 0.4749 0.9159 0.134 Uiso 0.339(19) 1 calc PR A 2
H28F H -0.0199 0.5203 0.9008 0.134 Uiso 0.339(19) 1 calc PR A 2
C29' C 0.0548(4) 0.4968(4) 0.8777(3) 0.075(13) Uani 0.339(19) 1 d PG A 2
H29D H 0.0486 0.5273 0.8678 0.113 Uiso 0.339(19) 1 calc PR A 2
H29E H 0.0752 0.4847 0.8705 0.113 Uiso 0.339(19) 1 calc PR A 2
H29F H 0.0640 0.4969 0.9062 0.113 Uiso 0.339(19) 1 calc PR A 2
C30' C 0.0326(3) 0.4341(4) 0.8038(2) 0.091(6) Uani 0.339(19) 1 d PG A 2
H30D H 0.0201 0.4116 0.7837 0.136 Uiso 0.339(19) 1 calc PR A 2
H30E H 0.0590 0.4243 0.8210 0.136 Uiso 0.339(19) 1 calc PR A 2
H30F H 0.0342 0.4623 0.7913 0.136 Uiso 0.339(19) 1 calc PR A 2
C31' C -0.0480(2) 0.3879(4) 0.7885(3) 0.054(9) Uani 0.339(19) 1 d PG A 2
H31D H -0.0511 0.4006 0.7633 0.080 Uiso 0.339(19) 1 calc PR A 2
H31E H -0.0738 0.3818 0.7881 0.080 Uiso 0.339(19) 1 calc PR A 2
H31F H -0.0331 0.3602 0.7931 0.080 Uiso 0.339(19) 1 calc PR A 2
C32' C -0.0758(3) 0.4220(5) 0.8529(5) 0.084(11) Uani 0.339(19) 1 d PGU A 2
H32D H -0.0692 0.4074 0.8782 0.126 Uiso 0.339(19) 1 calc PR A 2
H32E H -0.0906 0.4014 0.8317 0.126 Uiso 0.339(19) 1 calc PR A 2
H32F H -0.0916 0.4485 0.8512 0.126 Uiso 0.339(19) 1 calc PR A 2
C33 C 0.0544(3) 0.0688(4) 1.0982(3) 0.064(3) Uani 1 1 d . . .
C34 C 0.0581(3) 0.1043(4) 1.1255(3) 0.067(3) Uani 1 1 d . . .
C35 C 0.0236(3) 0.1307(4) 1.1088(3) 0.063(3) Uani 1 1 d . . .
C36 C -0.0013(3) 0.1116(4) 1.0721(3) 0.070(3) Uani 1 1 d . . .
C37 C 0.0181(3) 0.0741(3) 1.0656(3) 0.062(3) Uani 1 1 d . . .
C38 C 0.0839(4) 0.0319(4) 1.1048(4) 0.090(4) Uani 1 1 d . . .
H38A H 0.0724 0.0034 1.1070 0.136 Uiso 1 1 calc R . .
H38B H 0.1071 0.0377 1.1289 0.136 Uiso 1 1 calc R . .
H38C H 0.0914 0.0307 1.0826 0.136 Uiso 1 1 calc R . .
C39 C 0.0930(4) 0.1104(5) 1.1643(3) 0.086(4) Uani 1 1 d . . .
H39A H 0.0923 0.0878 1.1829 0.129 Uiso 1 1 calc R . .
H39B H 0.0920 0.1401 1.1747 0.129 Uiso 1 1 calc R . .
H39C H 0.1171 0.1073 1.1603 0.129 Uiso 1 1 calc R . .
C40 C 0.0159(4) 0.1712(4) 1.1271(3) 0.080(3) Uani 1 1 d . . .
H40A H 0.0408 0.1839 1.1453 0.120 Uiso 1 1 calc R . .
H40B H -0.0001 0.1634 1.1413 0.120 Uiso 1 1 calc R . .
H40C H 0.0020 0.1931 1.1067 0.120 Uiso 1 1 calc R . .
C41 C -0.0417(3) 0.1271(4) 1.0454(4) 0.079(3) Uani 1 1 d . . .
H41A H -0.0456 0.1230 1.0181 0.119 Uiso 1 1 calc R . .
H41B H -0.0446 0.1586 1.0503 0.119 Uiso 1 1 calc R . .
H41C H -0.0611 0.1096 1.0505 0.119 Uiso 1 1 calc R . .
C42 C 0.0030(3) 0.0451(4) 1.0301(4) 0.080(3) Uani 1 1 d . . .
H42A H 0.0235 0.0241 1.0312 0.120 Uiso 1 1 calc R . .
H42B H -0.0045 0.0635 1.0066 0.120 Uiso 1 1 calc R . .
H42C H -0.0198 0.0285 1.0292 0.120 Uiso 1 1 calc R . .
C43 C 0.3554(3) 0.1568(3) 0.2150(3) 0.056(2) Uani 1 1 d . . .
C44 C 0.3144(3) 0.1429(4) 0.2090(3) 0.072(3) Uani 1 1 d . . .
C45 C 0.2672(3) 0.0844(4) 0.1769(3) 0.062(3) Uani 1 1 d . . .
C46 C 0.2346(3) 0.0966(4) 0.1845(3) 0.071(3) Uani 1 1 d . . .
H46 H 0.2358 0.1220 0.2001 0.085 Uiso 1 1 calc R . .
C47 C 0.2012(3) 0.0713(5) 0.1690(4) 0.085(4) Uani 1 1 d . . .
H47 H 0.1797 0.0784 0.1752 0.102 Uiso 1 1 calc R . .
C48 C 0.1986(3) 0.0358(4) 0.1446(3) 0.075(3) Uani 1 1 d . . .
H48 H 0.1748 0.0195 0.1334 0.090 Uiso 1 1 calc R . .
C49 C 0.2297(3) 0.0234(5) 0.1362(3) 0.076(3) Uani 1 1 d . . .
H49 H 0.2277 -0.0011 0.1194 0.091 Uiso 1 1 calc R . .
C50 C 0.2645(3) 0.0481(4) 0.1534(3) 0.063(3) Uani 1 1 d . . .
C51 C 0.3074(3) 0.0071(4) 0.1308(3) 0.070(3) Uani 1 1 d . . .
C52 C 0.3463(3) 0.0137(4) 0.1277(3) 0.068(3) Uani 1 1 d . . .
C53 C 0.2845(3) 0.3591(4) 0.0812(3) 0.078(4) Uani 1 1 d . . .
C54 C 0.2556(4) 0.3878(4) 0.0466(3) 0.077(3) Uani 1 1 d . . .
C55 C 0.3319(3) 0.2779(4) 0.1839(3) 0.071(3) Uani 1 1 d . . .
H55 H 0.3586 0.2794 0.2017 0.085 Uiso 1 1 calc R . .
C56 C 0.3210(3) 0.2997(4) 0.1496(3) 0.070(3) Uani 1 1 d . . .
H56 H 0.3397 0.3152 0.1434 0.084 Uiso 1 1 calc R . .
C57 C 0.2829(3) 0.2992(4) 0.1242(3) 0.071(3) Uani 1 1 d . . .
C58 C 0.2572(4) 0.2745(4) 0.1343(4) 0.083(4) Uani 1 1 d . . .
H58 H 0.2303 0.2727 0.1170 0.099 Uiso 1 1 calc R . .
C59 C 0.2705(3) 0.2531(4) 0.1690(4) 0.084(4) Uani 1 1 d . . .
H59 H 0.2524 0.2365 0.1753 0.101 Uiso 1 1 calc R . .
C60 C 0.1979(4) 0.5023(4) -0.0231(4) 0.082(4) Uani 1 1 d . . .
H60 H 0.1717 0.5101 -0.0287 0.099 Uiso 1 1 calc R . .
C61 C 0.2162(3) 0.4688(4) 0.0044(3) 0.072(3) Uani 1 1 d . . .
H61 H 0.2022 0.4538 0.0170 0.086 Uiso 1 1 calc R . .
C62 C 0.2539(3) 0.4578(4) 0.0130(3) 0.066(3) Uani 1 1 d . . .
C63 C 0.2734(4) 0.4810(5) -0.0049(4) 0.084(4) Uani 1 1 d . . .
H63 H 0.3001 0.4750 0.0013 0.101 Uiso 1 1 calc R . .
C64 C 0.2539(4) 0.5126(5) -0.0315(4) 0.082(3) Uani 1 1 d . . .
H64 H 0.2678 0.5282 -0.0438 0.098 Uiso 1 1 calc R . .
C65 C 0.3636(4) 0.2405(5) 0.3114(4) 0.089(4) Uani 1 1 d . . .
C66 C 0.3477(4) 0.2803(5) 0.2896(4) 0.084(4) Uani 1 1 d . . .
C67 C 0.3046(4) 0.2767(5) 0.2764(4) 0.086(4) Uani 1 1 d . . .
C68 C 0.2968(4) 0.2333(5) 0.2887(4) 0.089(4) Uani 1 1 d . . .
C69 C 0.3332(5) 0.2110(5) 0.3104(5) 0.099(4) Uani 1 1 d . . .
C70 C 0.4060(4) 0.2295(5) 0.3297(5) 0.105(5) Uani 1 1 d . . .
H70A H 0.4128 0.2178 0.3562 0.157 Uiso 1 1 calc R . .
H70B H 0.4213 0.2564 0.3312 0.157 Uiso 1 1 calc R . .
H70C H 0.4117 0.2070 0.3139 0.157 Uiso 1 1 calc R . .
C71 C 0.3673(5) 0.3187(5) 0.2835(4) 0.097(4) Uani 1 1 d . . .
H71A H 0.3711 0.3405 0.3041 0.146 Uiso 1 1 calc R . .
H71B H 0.3514 0.3318 0.2580 0.146 Uiso 1 1 calc R . .
H71C H 0.3927 0.3098 0.2843 0.146 Uiso 1 1 calc R . .
C72 C 0.2740(4) 0.3106(5) 0.2548(4) 0.098(4) Uani 1 1 d . . .
H72A H 0.2495 0.2955 0.2389 0.147 Uiso 1 1 calc R . .
H72B H 0.2826 0.3282 0.2378 0.147 Uiso 1 1 calc R . .
H72C H 0.2699 0.3303 0.2737 0.147 Uiso 1 1 calc R . .
C73 C 0.2573(5) 0.2156(6) 0.2796(5) 0.114(5) Uani 1 1 d . . .
H73A H 0.2540 0.1873 0.2657 0.170 Uiso 1 1 calc R . .
H73B H 0.2377 0.2369 0.2631 0.170 Uiso 1 1 calc R . .
H73C H 0.2541 0.2110 0.3040 0.170 Uiso 1 1 calc R . .
C74 C 0.3362(7) 0.1649(6) 0.3294(7) 0.152(9) Uani 1 1 d . . .
H74A H 0.3576 0.1480 0.3273 0.228 Uiso 1 1 calc R . .
H74B H 0.3116 0.1487 0.3160 0.228 Uiso 1 1 calc R . .
H74C H 0.3412 0.1686 0.3571 0.228 Uiso 1 1 calc R . .
C75 C 0.3514(3) -0.1211(3) 0.0886(3) 0.137(6) Uani 1 1 d GU . .
C76 C 0.3442(3) -0.1253(3) 0.1223(3) 0.142(6) Uani 1 1 d GU . .
C77 C 0.3040(4) -0.1312(3) 0.1106(4) 0.162(9) Uani 1 1 d G . .
C78 C 0.2863(3) -0.1306(3) 0.0696(4) 0.155(7) Uani 1 1 d GU . .
C79 C 0.3155(3) -0.1244(3) 0.0560(3) 0.146(6) Uani 1 1 d GU . .
C80 C 0.3902(4) -0.1143(5) 0.0875(5) 0.213(10) Uani 1 1 d GU . .
H80A H 0.4045 -0.1425 0.0931 0.319 Uiso 1 1 calc R . .
H80B H 0.4050 -0.0921 0.1072 0.319 Uiso 1 1 calc R . .
H80C H 0.3866 -0.1037 0.0615 0.319 Uiso 1 1 calc R . .
C81 C 0.3741(5) -0.1237(5) 0.1634(5) 0.242(12) Uani 1 1 d GU . .
H81A H 0.3613 -0.1182 0.1811 0.363 Uiso 1 1 calc R . .
H81B H 0.3927 -0.0997 0.1661 0.363 Uiso 1 1 calc R . .
H81C H 0.3881 -0.1521 0.1701 0.363 Uiso 1 1 calc R . .
C82 C 0.2836(5) -0.1370(6) 0.1370(5) 0.28(2) Uani 1 1 d GU . .
H82A H 0.2833 -0.1686 0.1433 0.426 Uiso 1 1 calc R . .
H82B H 0.2568 -0.1260 0.1241 0.426 Uiso 1 1 calc R . .
H82C H 0.2975 -0.1202 0.1612 0.426 Uiso 1 1 calc R . .
C83 C 0.2438(4) -0.1358(5) 0.0449(5) 0.215(11) Uani 1 1 d GU . .
H83A H 0.2294 -0.1116 0.0505 0.322 Uiso 1 1 calc R . .
H83B H 0.2347 -0.1644 0.0506 0.322 Uiso 1 1 calc R . .
H83C H 0.2392 -0.1348 0.0172 0.322 Uiso 1 1 calc R . .
C84 C 0.3096(5) -0.1218(5) 0.0143(4) 0.210(10) Uani 1 1 d GU . .
H84A H 0.3322 -0.1071 0.0125 0.315 Uiso 1 1 calc R . .
H84B H 0.2859 -0.1046 -0.0005 0.315 Uiso 1 1 calc R . .
H84C H 0.3069 -0.1518 0.0034 0.315 Uiso 1 1 calc R . .
C85 C 0.2798(3) 0.4091(3) 0.1903(3) 0.060(2) Uani 1 1 d . . .
C86 C 0.2733(3) 0.4503(4) 0.1628(3) 0.064(3) Uani 1 1 d . . .
C87 C 0.3059(3) 0.4868(4) 0.1280(3) 0.065(3) Uani 1 1 d . . .
C88 C 0.2796(4) 0.5181(4) 0.1055(3) 0.076(3) Uani 1 1 d . . .
H88 H 0.2548 0.5203 0.1066 0.091 Uiso 1 1 calc R . .
C89 C 0.2887(4) 0.5465(5) 0.0815(4) 0.088(4) Uani 1 1 d . . .
H89 H 0.2709 0.5692 0.0674 0.106 Uiso 1 1 calc R . .
C90 C 0.3239(4) 0.5414(5) 0.0782(4) 0.085(4) Uani 1 1 d . . .
H90 H 0.3294 0.5597 0.0603 0.102 Uiso 1 1 calc R . .
C91 C 0.3505(4) 0.5115(4) 0.0996(3) 0.083(4) Uani 1 1 d . . .
H91 H 0.3749 0.5097 0.0978 0.100 Uiso 1 1 calc R . .
C92 C 0.3420(3) 0.4829(3) 0.1247(3) 0.059(2) Uani 1 1 d . . .
C93 C 0.4004(3) 0.4361(3) 0.1522(3) 0.059(2) Uani 1 1 d . . .
C94 C 0.4145(3) 0.3947(3) 0.1792(2) 0.056(2) Uani 1 1 d . . .
C95 C 0.1453(3) 0.2808(4) 0.0294(3) 0.069(3) Uani 1 1 d . . .
C96 C 0.1233(3) 0.2627(4) -0.0124(3) 0.072(3) Uani 1 1 d . . .
C97 C 0.1705(3) 0.4210(4) 0.0954(3) 0.065(3) Uani 1 1 d . . .
H97 H 0.1717 0.4524 0.0927 0.078 Uiso 1 1 calc R . .
C98 C 0.1549(3) 0.3956(4) 0.0625(3) 0.065(3) Uani 1 1 d . . .
H98 H 0.1450 0.4091 0.0373 0.078 Uiso 1 1 calc R . .
C99 C 0.1538(3) 0.3503(4) 0.0663(3) 0.063(3) Uani 1 1 d . . .
C100 C 0.1662(3) 0.3318(4) 0.1034(3) 0.060(2) Uani 1 1 d . . .
H100 H 0.1639 0.3007 0.1066 0.072 Uiso 1 1 calc R . .
C101 C 0.1816(3) 0.3591(4) 0.1351(3) 0.065(3) Uani 1 1 d . . .
H101 H 0.1908 0.3465 0.1606 0.078 Uiso 1 1 calc R . .
C102 C 0.0933(3) 0.1185(4) -0.0726(3) 0.066(3) Uani 1 1 d . . .
H102 H 0.0977 0.0874 -0.0689 0.079 Uiso 1 1 calc R . .
C103 C 0.1154(4) 0.1466(4) -0.0422(3) 0.072(3) Uani 1 1 d . . .
H103 H 0.1335 0.1350 -0.0180 0.086 Uiso 1 1 calc R . .
C104 C 0.1102(3) 0.1926(4) -0.0479(3) 0.063(3) Uani 1 1 d . . .
C105 C 0.0839(3) 0.2080(4) -0.0838(3) 0.066(3) Uani 1 1 d . . .
H105 H 0.0798 0.2388 -0.0895 0.079 Uiso 1 1 calc R . .
C106 C 0.0636(3) 0.1750(5) -0.1111(3) 0.072(3) Uani 1 1 d . . .
H106 H 0.0456 0.1852 -0.1359 0.087 Uiso 1 1 calc R . .
C107 C 0.1491(3) 0.4600(5) 0.1802(3) 0.081(4) Uani 1 1 d . . .
C108 C 0.1741(4) 0.4391(5) 0.2154(3) 0.079(3) Uani 1 1 d . . .
C109 C 0.2061(3) 0.4671(5) 0.2360(3) 0.079(4) Uani 1 1 d . . .
C110 C 0.2029(4) 0.5033(5) 0.2130(4) 0.086(4) Uani 1 1 d . . .
C111 C 0.1690(3) 0.4999(4) 0.1769(4) 0.077(4) Uani 1 1 d . . .
C112 C 0.1123(4) 0.4441(6) 0.1493(4) 0.118(6) Uani 1 1 d . . .
H11A H 0.0902 0.4565 0.1536 0.177 Uiso 1 1 calc R . .
H11B H 0.1114 0.4116 0.1501 0.177 Uiso 1 1 calc R . .
H11C H 0.1108 0.4537 0.1238 0.177 Uiso 1 1 calc R . .
C113 C 0.1666(6) 0.3956(6) 0.2308(5) 0.123(6) Uani 1 1 d . . .
H11D H 0.1423 0.3825 0.2117 0.185 Uiso 1 1 calc R . .
H11E H 0.1643 0.4006 0.2556 0.185 Uiso 1 1 calc R . .
H11F H 0.1883 0.3752 0.2351 0.185 Uiso 1 1 calc R . .
C114 C 0.2375(5) 0.4587(6) 0.2749(4) 0.124(6) Uani 1 1 d . . .
H11G H 0.2609 0.4753 0.2775 0.185 Uiso 1 1 calc R . .
H11H H 0.2435 0.4268 0.2778 0.185 Uiso 1 1 calc R . .
H11I H 0.2290 0.4683 0.2952 0.185 Uiso 1 1 calc R . .
C115 C 0.2301(5) 0.5422(6) 0.2206(5) 0.127(6) Uani 1 1 d . . .
H11J H 0.2539 0.5365 0.2441 0.190 Uiso 1 1 calc R . .
H11K H 0.2173 0.5690 0.2244 0.190 Uiso 1 1 calc R . .
H11L H 0.2369 0.5464 0.1982 0.190 Uiso 1 1 calc R . .
C116 C 0.1530(6) 0.5332(6) 0.1436(5) 0.134(7) Uani 1 1 d . . .
H11M H 0.1338 0.5185 0.1203 0.200 Uiso 1 1 calc R . .
H11N H 0.1745 0.5447 0.1377 0.200 Uiso 1 1 calc R . .
H11O H 0.1405 0.5578 0.1512 0.200 Uiso 1 1 calc R . .
C117 C 0.5258(3) 0.3902(5) 0.1449(3) 0.073(3) Uani 1 1 d . . .
C118 C 0.5114(4) 0.4282(5) 0.1217(3) 0.076(3) Uani 1 1 d . . .
C119 C 0.5099(3) 0.4637(5) 0.1480(4) 0.075(3) Uani 1 1 d . . .
C120 C 0.5220(3) 0.4474(5) 0.1858(4) 0.087(4) Uani 1 1 d . . .
C121 C 0.5319(3) 0.4010(6) 0.1852(3) 0.089(4) Uani 1 1 d . . .
C122 C 0.5333(4) 0.3456(5) 0.1309(3) 0.084(4) Uani 1 1 d . . .
H12A H 0.5118 0.3383 0.1059 0.126 Uiso 1 1 calc R . .
H12B H 0.5351 0.3227 0.1503 0.126 Uiso 1 1 calc R . .
H12C H 0.5578 0.3467 0.1276 0.126 Uiso 1 1 calc R . .
C123 C 0.5000(4) 0.4320(5) 0.0785(3) 0.087(4) Uani 1 1 d . . .
H12D H 0.5231 0.4395 0.0737 0.131 Uiso 1 1 calc R . .
H12E H 0.4803 0.4554 0.0677 0.131 Uiso 1 1 calc R . .
H12F H 0.4892 0.4036 0.0658 0.131 Uiso 1 1 calc R . .
C124 C 0.4972(5) 0.5082(5) 0.1366(5) 0.105(5) Uani 1 1 d . . .
H12G H 0.4817 0.5184 0.1506 0.158 Uiso 1 1 calc R . .
H12H H 0.4812 0.5091 0.1083 0.158 Uiso 1 1 calc R . .
H12I H 0.5200 0.5275 0.1429 0.158 Uiso 1 1 calc R . .
C125 C 0.5276(4) 0.4725(7) 0.2226(4) 0.126(7) Uani 1 1 d . . .
H12J H 0.5537 0.4858 0.2336 0.189 Uiso 1 1 calc R . .
H12K H 0.5249 0.4520 0.2416 0.189 Uiso 1 1 calc R . .
H12L H 0.5079 0.4960 0.2164 0.189 Uiso 1 1 calc R . .
C126 C 0.5453(4) 0.3685(6) 0.2194(3) 0.100(5) Uani 1 1 d . . .
H12M H 0.5738 0.3700 0.2335 0.150 Uiso 1 1 calc R . .
H12N H 0.5377 0.3382 0.2095 0.150 Uiso 1 1 calc R . .
H12O H 0.5331 0.3763 0.2372 0.150 Uiso 1 1 calc R . .
C127 C 0.4286(4) -0.0271(5) 0.2407(4) 0.085(4) Uani 1 1 d . . .
C128 C 0.3568(5) 0.4492(6) 0.2984(4) 0.107(5) Uani 1 1 d . . .
C129 C 0.1454(6) 0.2597(7) 0.2289(5) 0.178(10) Uiso 1 1 d D . .
C130 C 0.1323(5) 0.0362(6) 0.5225(4) 0.109(5) Uani 1 1 d . . .
C131 C 0.0576(4) 0.5150(6) -0.0068(5) 0.169(5) Uiso 1 1 d DU . .
C132 C 0.0473(8) 0.7369(10) -0.0439(8) 0.201(14) Uani 1 1 d . . .
H13A H 0.0206 0.7449 -0.0480 0.302 Uiso 1 1 calc R . .
H13B H 0.0502 0.7396 -0.0686 0.302 Uiso 1 1 calc R . .
H13C H 0.0658 0.7569 -0.0245 0.302 Uiso 1 1 calc R . .
C133 C 0.0546(9) 0.6951(9) -0.0311(7) 0.180(12) Uani 1 1 d . . .
H13D H 0.0744 0.6821 -0.0391 0.216 Uiso 1 1 calc R . .
H13E H 0.0304 0.6773 -0.0433 0.216 Uiso 1 1 calc R . .
C134 C 0.0768(8) 0.6493(7) 0.0295(8) 0.182(11) Uani 1 1 d . . .
H13F H 0.0540 0.6299 0.0157 0.218 Uiso 1 1 calc R . .
H13G H 0.0991 0.6365 0.0254 0.218 Uiso 1 1 calc R . .
C135 C 0.0856(7) 0.6469(10) 0.0693(6) 0.174(11) Uani 1 1 d . . .
H13H H 0.0949 0.6760 0.0814 0.260 Uiso 1 1 calc R . .
H13I H 0.1059 0.6245 0.0815 0.260 Uiso 1 1 calc R . .
H13J H 0.0620 0.6386 0.0730 0.260 Uiso 1 1 calc R . .
O41 O 0.0684(4) 0.6926(4) 0.0108(3) 0.129(4) Uani 1 1 d . . .
O42 O 0.0142(9) 0.7602(8) 0.1886(6) 0.274(13) Uani 1 1 d . . .

loop_
_atom_site_aniso_label
_atom_site_aniso_U_11
_atom_site_aniso_U_22
_atom_site_aniso_U_33
_atom_site_aniso_U_23
_atom_site_aniso_U_13
_atom_site_aniso_U_12
Rh1 0.0528(6) 0.1313(9) 0.0946(6) 0.0632(6) 0.0260(5) 0.0180(5)
Rh2 0.0493(4) 0.0629(5) 0.0503(4) 0.0048(3) 0.0131(3) -0.0010(3)
Rh3 0.0573(5) 0.0690(6) 0.0938(6) -0.0038(4) 0.0262(4) 0.0002(4)
Rh4 0.0770(7) 0.0833(7) 0.0845(6) -0.0123(5) 0.0120(5) -0.0037(5)
Rh5 0.0478(4) 0.0859(6) 0.0534(4) -0.0206(4) 0.0121(3) 0.0062(3)
Rh6 0.0487(4) 0.0939(6) 0.0439(3) -0.0139(3) 0.0132(3) -0.0098(4)
Cu1 0.0754(11) 0.0757(11) 0.0421(7) 0.0035(6) 0.0148(7) 0.0000(7)
Cu2 0.0509(9) 0.0753(10) 0.0550(7) 0.0019(7) 0.0134(6) -0.0057(6)
Cu3 0.0494(8) 0.0719(10) 0.0556(7) 0.0008(6) 0.0169(6) 0.0074(6)
N1 0.062(5) 0.091(7) 0.043(4) 0.017(4) 0.018(4) 0.007(4)
N2 0.071(6) 0.056(5) 0.035(3) -0.002(3) 0.014(3) 0.005(4)
N3 0.050(5) 0.080(6) 0.041(4) -0.004(4) 0.011(3) -0.004(4)
N4 0.052(5) 0.074(6) 0.056(4) -0.007(4) 0.011(4) -0.003(4)
N5 0.049(5) 0.105(7) 0.049(4) 0.023(4) 0.016(4) 0.021(4)
N6 0.051(5) 0.081(6) 0.051(4) -0.004(4) 0.018(4) -0.011(4)
N7 0.058(5) 0.056(5) 0.072(5) 0.001(4) 0.023(4) -0.003(4)
N8 0.046(5) 0.061(5) 0.060(4) -0.005(4) 0.012(4) -0.007(3)
N9 0.057(6) 0.080(7) 0.077(6) -0.014(5) 0.002(5) -0.002(5)
N10 0.052(6) 0.107(8) 0.062(5) -0.019(5) 0.007(4) 0.010(5)
N11 0.065(6) 0.069(6) 0.069(5) -0.017(4) 0.011(5) 0.000(4)
N12 0.066(7) 0.072(6) 0.071(5) -0.010(5) 0.013(5) 0.002(4)
N13 0.035(4) 0.069(5) 0.057(4) 0.003(4) 0.023(3) 0.012(3)
N14 0.050(5) 0.063(5) 0.062(4) 0.000(4) 0.015(4) 0.005(4)
N15 0.068(6) 0.079(7) 0.042(4) -0.003(4) 0.010(4) -0.003(4)
N16 0.083(7) 0.083(7) 0.050(5) -0.003(4) 0.005(4) 0.006(5)
N17 0.060(6) 0.091(7) 0.050(4) -0.015(4) 0.018(4) 0.011(4)
N18 0.054(5) 0.070(6) 0.053(4) -0.017(4) 0.019(4) -0.012(4)
O1 0.075(5) 0.070(6) 0.080(5) 0.022(4) 0.029(4) 0.013(4)
O2 0.063(5) 0.132(8) 0.054(4) 0.029(4) 0.014(3) 0.003(4)
O3 0.075(5) 0.095(6) 0.044(3) 0.010(4) 0.016(3) -0.004(4)
O4 0.061(4) 0.067(4) 0.042(3) 0.000(3) 0.014(3) -0.005(3)
O5 0.061(4) 0.060(5) 0.043(3) 0.002(3) 0.009(3) -0.002(3)
O6 0.077(5) 0.070(5) 0.045(3) -0.006(3) 0.017(3) 0.002(3)
O7 0.062(5) 0.128(7) 0.055(4) -0.001(4) 0.025(4) -0.005(4)
O8 0.061(5) 0.129(8) 0.065(5) -0.007(5) 0.019(4) -0.011(5)
O9 0.060(5) 0.068(5) 0.134(7) -0.022(5) 0.042(5) -0.011(4)
O10 0.046(4) 0.078(5) 0.097(5) -0.007(4) 0.028(4) 0.003(3)
O11 0.052(4) 0.066(4) 0.058(3) 0.004(3) 0.017(3) -0.001(3)
O12 0.070(5) 0.088(6) 0.083(5) -0.009(4) 0.019(4) -0.019(4)
O13 0.055(5) 0.085(6) 0.083(5) -0.014(4) 0.012(4) -0.010(4)
O14 0.053(4) 0.081(5) 0.059(4) -0.007(3) 0.020(3) -0.010(3)
O15 0.062(6) 0.105(7) 0.074(5) -0.009(4) 0.013(4) 0.005(4)
O16 0.066(6) 0.080(6) 0.089(5) -0.014(4) 0.001(4) -0.002(4)
O17 0.055(5) 0.082(5) 0.062(4) -0.004(4) 0.011(3) 0.009(4)
O18 0.041(4) 0.082(5) 0.057(3) -0.002(3) 0.019(3) 0.011(3)
O19 0.056(4) 0.068(5) 0.059(4) 0.005(3) 0.017(3) 0.007(3)
O20 0.052(4) 0.073(5) 0.053(3) -0.007(3) 0.020(3) -0.006(3)
O21 0.053(4) 0.083(5) 0.045(3) 0.002(3) 0.019(3) 0.003(3)
O22 0.049(4) 0.068(5) 0.059(4) 0.011(3) 0.020(3) 0.011(3)
O23 0.110(7) 0.085(6) 0.053(4) -0.009(4) 0.003(4) 0.026(5)
O24 0.082(6) 0.079(5) 0.055(4) -0.012(4) 0.008(4) -0.005(4)
O25 0.068(5) 0.075(5) 0.074(4) 0.020(4) 0.024(4) -0.003(4)
O26 0.083(6) 0.111(7) 0.080(5) 0.013(5) 0.020(5) -0.015(5)
O27 0.087(6) 0.125(8) 0.079(5) 0.008(5) 0.040(5) -0.018(5)
O28 0.058(5) 0.112(7) 0.084(5) -0.032(5) 0.016(4) 0.000(4)
O29 0.093(9) 0.180(13) 0.155(11) -0.040(9) 0.027(8) 0.049(8)
O30 0.130(11) 0.142(11) 0.176(12) -0.082(10) 0.052(9) -0.011(8)
O31 0.081(8) 0.123(9) 0.206(11) -0.066(8) -0.050(7) 0.048(6)
O32 0.198(16) 0.104(9) 0.186(13) -0.048(9) 0.108(12) -0.043(9)
O33 0.26(2) 0.093(9) 0.125(10) 0.002(7) 0.038(11) 0.045(10)
O34 0.091(7) 0.124(8) 0.083(6) 0.019(5) 0.017(5) 0.011(6)
O35 0.065(6) 0.092(6) 0.120(7) -0.003(5) 0.032(5) 0.005(4)
O36 0.092(8) 0.119(9) 0.148(9) 0.057(7) 0.051(7) 0.032(6)
O37 0.185(14) 0.124(10) 0.130(9) 0.026(8) 0.086(9) 0.050(9)
O38 0.219(17) 0.29(2) 0.39(2) -0.033(16) 0.188(16) 0.007(14)
O40 0.092(8) 0.136(10) 0.119(8) -0.042(7) 0.036(6) 0.009(6)
S1 0.0689(18) 0.087(2) 0.0569(13) 0.0126(13) 0.0222(12) -0.0090(13)
S2 0.068(2) 0.128(3) 0.096(2) -0.046(2) 0.0162(17) 0.0045(19)
S3 0.182(6) 0.163(5) 0.128(4) -0.048(4) 0.087(4) -0.054(5)
S4 0.0662(19) 0.086(2) 0.0876(19) 0.0126(16) 0.0265(15) 0.0138(14)
S5 0.165(5) 0.121(4) 0.117(3) 0.004(3) 0.041(3) 0.061(3)
F1 0.078(5) 0.118(7) 0.100(5) 0.016(5) 0.023(4) -0.010(4)
F2 0.126(8) 0.097(6) 0.131(7) 0.025(5) 0.036(6) 0.019(5)
F3 0.138(8) 0.109(7) 0.111(6) 0.001(5) 0.070(6) 0.016(5)
F4 0.081(7) 0.236(13) 0.095(6) -0.032(7) 0.011(5) 0.032(7)
F5 0.111(8) 0.246(13) 0.121(7) -0.087(8) 0.047(6) 0.012(8)
F6 0.085(7) 0.172(10) 0.112(6) -0.046(6) 0.021(5) -0.008(6)
F7 0.178(16) 0.205(16) 0.206(15) 0.028(12) -0.023(12) -0.028(12)
F8 0.209(19) 0.38(3) 0.30(2) 0.06(2) 0.169(19) 0.099(19)
F9 0.211(19) 0.26(2) 0.29(2) 0.143(18) 0.075(16) 0.010(15)
F10 0.140(10) 0.217(12) 0.086(6) -0.013(6) -0.017(6) 0.083(9)
F11 0.107(8) 0.108(7) 0.170(9) -0.015(6) 0.042(7) -0.018(5)
F12 0.127(9) 0.146(9) 0.128(7) -0.043(6) 0.014(6) 0.041(7)
C1 0.053(7) 0.112(11) 0.051(6) 0.012(6) 0.014(5) 0.010(6)
C2 0.049(6) 0.077(8) 0.074(7) 0.011(6) 0.017(5) 0.010(5)
C3 0.069(7) 0.062(7) 0.058(5) 0.003(5) 0.022(5) -0.007(5)
C4 0.076(8) 0.063(8) 0.084(7) 0.013(6) 0.015(6) -0.006(5)
C5 0.107(11) 0.062(8) 0.092(9) -0.012(7) 0.017(8) 0.000(7)
C6 0.084(9) 0.073(9) 0.073(7) -0.009(6) 0.006(6) -0.008(6)
C7 0.076(8) 0.062(7) 0.059(6) 0.008(5) 0.017(5) 0.001(5)
C8 0.066(7) 0.057(7) 0.064(6) 0.006(5) 0.013(5) 0.002(5)
C9 0.049(5) 0.068(7) 0.037(4) 0.002(4) 0.014(4) -0.002(4)
C10 0.056(6) 0.074(7) 0.040(4) 0.003(4) 0.019(4) 0.008(5)
C11 0.052(6) 0.071(7) 0.043(5) 0.010(4) 0.013(4) 0.011(4)
C12 0.058(7) 0.091(8) 0.045(5) 0.008(5) 0.010(5) 0.002(5)
C13 0.054(7) 0.094(9) 0.054(5) 0.014(5) 0.017(5) 0.010(5)
C14 0.050(6) 0.080(7) 0.057(5) 0.006(5) 0.016(5) -0.002(5)
C15 0.054(6) 0.077(7) 0.042(4) 0.013(4) 0.009(4) 0.006(5)
C16 0.050(7) 0.109(10) 0.048(5) 0.000(5) 0.012(4) 0.003(5)
C17 0.063(7) 0.101(9) 0.045(5) 0.008(5) 0.011(5) -0.005(6)
C18 0.046(6) 0.083(8) 0.053(5) 0.003(5) 0.019(4) 0.002(5)
C19 0.067(7) 0.059(6) 0.052(5) 0.003(4) 0.009(5) -0.007(5)
C20 0.051(6) 0.068(7) 0.057(5) 0.007(5) 0.020(4) 0.004(4)
C21 0.057(6) 0.067(7) 0.063(6) 0.002(5) 0.019(5) -0.006(5)
C22 0.054(6) 0.067(7) 0.053(5) -0.003(5) 0.016(4) -0.003(4)
C23 0.058(14) 0.073(14) 0.104(16) 0.009(12) 0.020(11) 0.011(10)
C24 0.037(11) 0.094(17) 0.097(16) -0.004(14) 0.017(12) 0.018(10)
C25 0.052(11) 0.106(17) 0.056(9) 0.021(10) 0.019(8) 0.006(9)
C26 0.066(13) 0.108(18) 0.065(12) 0.041(12) 0.008(10) -0.008(11)
C27 0.056(12) 0.101(16) 0.066(12) 0.022(11) 0.006(9) 0.035(10)
C28 0.099(19) 0.12(2) 0.093(15) -0.027(14) 0.030(14) 0.021(14)
C29 0.13(2) 0.12(2) 0.074(13) 0.009(15) 0.047(15) 0.02(2)
C30 0.092(13) 0.104(14) 0.056(7) 0.007(8) 0.010(7) -0.021(11)
C31 0.087(14) 0.078(14) 0.059(9) -0.008(9) 0.021(9) -0.017(10)
C32 0.042(12) 0.15(2) 0.101(15) 0.013(14) 0.005(10) 0.034(11)
C23' 0.040(13) 0.047(14) 0.053(13) -0.008(11) 0.009(11) 0.023(10)
C24' 0.05(2) 0.06(2) 0.041(15) 0.014(15) -0.013(13) -0.035(17)
C25' 0.045(14) 0.066(17) 0.063(16) -0.025(13) 0.029(13) 0.001(12)
C26' 0.062(17) 0.10(2) 0.032(13) 0.006(13) 0.012(12) -0.001(14)
C27' 0.035(13) 0.045(14) 0.036(11) 0.008(10) 0.024(10) 0.014(10)
C28' 0.08(3) 0.13(4) 0.07(2) 0.02(2) 0.05(2) 0.02(2)
C29' 0.07(3) 0.05(2) 0.09(3) -0.010(19) 0.012(19) -0.015(18)
C30' 0.092(13) 0.104(14) 0.056(7) 0.007(8) 0.010(7) -0.021(11)
C31' 0.054(19) 0.050(18) 0.031(13) 0.018(12) -0.008(12) -0.027(13)
C32' 0.064(17) 0.10(2) 0.092(18) 0.011(15) 0.034(14) 0.012(14)
C33 0.048(6) 0.063(7) 0.080(6) 0.000(5) 0.025(5) -0.001(4)
C34 0.077(7) 0.075(7) 0.048(5) 0.021(5) 0.024(5) -0.004(5)
C35 0.067(7) 0.070(7) 0.051(5) 0.008(5) 0.023(5) -0.003(5)
C36 0.068(7) 0.055(7) 0.084(7) 0.015(5) 0.027(6) -0.008(5)
C37 0.048(6) 0.049(6) 0.086(7) 0.002(5) 0.024(5) -0.016(4)
C38 0.079(9) 0.067(8) 0.119(10) 0.017(7) 0.034(8) 0.010(6)
C39 0.090(9) 0.090(9) 0.068(7) 0.023(6) 0.022(6) -0.007(7)
C40 0.088(9) 0.081(9) 0.070(6) 0.003(6) 0.032(6) 0.004(6)
C41 0.057(7) 0.092(9) 0.082(7) 0.006(6) 0.021(6) 0.004(6)
C42 0.060(7) 0.075(8) 0.097(8) 0.000(6) 0.023(6) -0.020(5)
C43 0.041(5) 0.056(6) 0.062(5) 0.000(5) 0.013(4) 0.002(4)
C44 0.066(7) 0.072(8) 0.073(6) 0.025(6) 0.024(6) 0.006(5)
C45 0.056(6) 0.067(7) 0.054(5) 0.012(5) 0.015(4) 0.000(5)
C46 0.056(7) 0.079(8) 0.072(6) 0.013(6) 0.020(5) 0.006(5)
C47 0.044(7) 0.116(11) 0.082(7) 0.026(8) 0.014(5) 0.006(6)
C48 0.040(6) 0.094(9) 0.075(7) 0.005(6) 0.008(5) -0.014(5)
C49 0.058(7) 0.096(9) 0.063(6) 0.009(6) 0.013(5) -0.009(6)
C50 0.046(6) 0.077(7) 0.057(5) 0.014(5) 0.013(4) 0.001(4)
C51 0.053(7) 0.089(9) 0.054(5) 0.012(5) 0.008(5) -0.010(5)
C52 0.049(6) 0.080(8) 0.058(5) 0.000(5) 0.004(5) 0.005(5)
C53 0.055(7) 0.089(9) 0.064(6) -0.032(6) -0.002(5) 0.012(6)
C54 0.063(8) 0.083(9) 0.067(6) -0.023(6) 0.010(6) 0.005(6)
C55 0.053(7) 0.072(7) 0.075(7) -0.011(6) 0.014(5) -0.001(5)
C56 0.055(7) 0.083(8) 0.064(6) -0.004(5) 0.017(5) 0.006(5)
C57 0.069(8) 0.063(7) 0.062(6) -0.023(5) 0.009(5) -0.004(5)
C58 0.062(8) 0.072(8) 0.091(8) -0.012(6) 0.007(6) 0.003(6)
C59 0.049(7) 0.077(8) 0.101(9) -0.019(7) 0.006(6) -0.004(5)
C60 0.066(8) 0.075(8) 0.087(8) -0.013(6) 0.012(6) 0.009(6)
C61 0.068(8) 0.068(7) 0.073(6) -0.016(5) 0.023(5) -0.005(5)
C62 0.047(6) 0.081(8) 0.055(5) -0.020(5) 0.007(4) -0.007(5)
C63 0.056(7) 0.098(10) 0.080(7) -0.020(7) 0.007(6) -0.007(6)
C64 0.060(8) 0.093(9) 0.084(8) -0.007(7) 0.021(6) -0.017(6)
C65 0.072(9) 0.097(10) 0.097(9) -0.006(7) 0.033(7) 0.001(7)
C66 0.070(8) 0.092(10) 0.078(7) 0.008(6) 0.018(6) -0.005(6)
C67 0.094(10) 0.075(9) 0.092(8) -0.025(7) 0.043(7) 0.006(6)
C68 0.086(9) 0.101(10) 0.087(8) 0.016(7) 0.043(7) -0.001(7)
C69 0.086(10) 0.101(11) 0.112(10) 0.013(8) 0.044(8) 0.013(8)
C70 0.069(9) 0.105(11) 0.115(11) 0.015(9) 0.012(8) 0.013(7)
C71 0.110(12) 0.092(10) 0.082(8) -0.012(7) 0.032(8) 0.005(8)
C72 0.098(11) 0.090(10) 0.097(9) 0.000(7) 0.031(8) 0.021(8)
C73 0.100(12) 0.121(13) 0.148(14) 0.005(11) 0.080(11) -0.022(9)
C74 0.17(2) 0.095(13) 0.22(2) 0.059(14) 0.114(19) 0.040(13)
C75 0.125(9) 0.089(12) 0.194(10) 0.003(11) 0.062(9) 0.056(9)
C76 0.160(18) 0.083(12) 0.151(10) 0.007(11) 0.031(10) 0.016(12)
C77 0.19(3) 0.114(17) 0.19(2) 0.020(16) 0.08(2) 0.026(16)
C78 0.148(12) 0.080(12) 0.201(19) -0.019(13) 0.036(12) -0.059(11)
C79 0.179(11) 0.085(12) 0.151(10) 0.036(11) 0.043(9) 0.014(12)
C80 0.169(12) 0.207(19) 0.27(2) -0.018(16) 0.102(13) 0.026(14)
C81 0.26(2) 0.22(2) 0.177(11) -0.001(15) 0.016(12) 0.024(17)
C82 0.30(3) 0.29(3) 0.30(3) 0.033(18) 0.17(2) -0.007(18)
C83 0.160(11) 0.173(17) 0.25(2) -0.034(15) 0.026(12) -0.013(14)
C84 0.26(2) 0.177(18) 0.176(10) -0.005(14) 0.073(12) 0.025(16)
C85 0.056(7) 0.062(6) 0.048(5) -0.011(4) 0.007(4) 0.000(5)
C86 0.067(7) 0.063(7) 0.042(5) -0.010(4) 0.002(4) 0.002(5)
C87 0.054(6) 0.083(8) 0.052(5) -0.011(5) 0.015(4) 0.007(5)
C88 0.072(8) 0.070(8) 0.074(7) 0.001(6) 0.018(6) 0.008(5)
C89 0.109(11) 0.077(9) 0.075(7) 0.015(6) 0.035(7) 0.019(7)
C90 0.083(9) 0.099(10) 0.068(7) 0.013(6) 0.024(6) 0.003(7)
C91 0.090(9) 0.090(9) 0.059(6) 0.000(6) 0.020(6) -0.012(7)
C92 0.050(6) 0.062(6) 0.055(5) -0.011(4) 0.013(4) 0.001(4)
C93 0.061(7) 0.054(6) 0.049(5) -0.015(4) 0.009(4) -0.003(4)
C94 0.063(7) 0.057(6) 0.037(4) -0.004(4) 0.009(4) -0.008(4)
C95 0.072(7) 0.080(8) 0.046(5) -0.003(5) 0.015(5) -0.004(6)
C96 0.061(7) 0.093(9) 0.050(5) -0.002(5) 0.010(5) 0.012(6)
C97 0.063(7) 0.067(7) 0.060(6) -0.011(5) 0.019(5) 0.004(5)
C98 0.077(7) 0.067(7) 0.047(5) -0.007(5) 0.022(5) 0.005(5)
C99 0.055(6) 0.079(8) 0.044(5) -0.015(5) 0.011(4) 0.002(5)
C100 0.057(6) 0.067(7) 0.053(5) -0.003(4) 0.018(4) -0.002(4)
C101 0.067(7) 0.074(8) 0.048(5) -0.008(5) 0.016(5) 0.008(5)
C102 0.053(6) 0.080(8) 0.053(5) -0.007(5) 0.011(5) -0.003(5)
C103 0.079(8) 0.081(8) 0.043(5) -0.015(5) 0.012(5) 0.000(6)
C104 0.051(6) 0.082(8) 0.047(5) -0.005(5) 0.009(4) -0.004(5)
C105 0.062(7) 0.081(8) 0.047(5) -0.004(5) 0.014(4) -0.001(5)
C106 0.055(7) 0.103(10) 0.044(5) -0.018(5) 0.005(4) -0.008(6)
C107 0.046(6) 0.111(10) 0.080(7) -0.034(7) 0.020(5) 0.024(6)
C108 0.088(9) 0.101(10) 0.059(6) -0.014(6) 0.043(6) 0.008(7)
C109 0.065(7) 0.117(11) 0.052(5) -0.032(6) 0.020(5) 0.016(6)
C110 0.069(8) 0.103(11) 0.083(8) -0.041(8) 0.030(6) -0.007(7)
C111 0.057(7) 0.081(9) 0.085(7) -0.026(6) 0.020(6) 0.029(6)
C112 0.063(9) 0.160(16) 0.103(10) -0.063(10) 0.005(7) 0.012(8)
C113 0.149(16) 0.140(15) 0.129(13) -0.023(11) 0.106(13) -0.018(12)
C114 0.129(14) 0.167(17) 0.057(7) -0.025(8) 0.021(8) 0.032(12)
C115 0.123(15) 0.127(14) 0.130(13) -0.059(12) 0.051(11) -0.009(11)
C116 0.20(2) 0.103(13) 0.106(11) -0.002(9) 0.073(13) 0.061(13)
C117 0.048(6) 0.117(10) 0.049(5) -0.020(6) 0.014(4) 0.000(6)
C118 0.069(8) 0.099(9) 0.070(6) -0.010(6) 0.039(6) -0.028(6)
C119 0.056(7) 0.097(10) 0.082(7) -0.027(7) 0.036(6) -0.040(6)
C120 0.048(7) 0.127(12) 0.080(8) -0.050(8) 0.019(6) -0.029(6)
C121 0.041(6) 0.173(15) 0.042(5) -0.022(7) 0.007(4) -0.023(7)
C122 0.059(7) 0.127(11) 0.058(6) -0.012(6) 0.016(5) 0.005(6)
C123 0.109(11) 0.093(10) 0.063(6) -0.012(6) 0.038(7) -0.028(7)
C124 0.127(13) 0.088(11) 0.129(12) -0.035(9) 0.080(11) -0.040(9)
C125 0.052(8) 0.23(2) 0.095(9) -0.088(12) 0.034(7) -0.019(9)
C126 0.068(8) 0.172(15) 0.049(6) -0.017(7) 0.012(5) 0.026(8)
C127 0.099(11) 0.081(9) 0.079(8) 0.011(7) 0.042(7) 0.000(7)
C128 0.099(12) 0.140(14) 0.081(8) -0.036(9) 0.037(8) 0.030(10)
C130 0.073(10) 0.141(15) 0.095(10) -0.015(9) 0.017(8) 0.041(9)
C132 0.20(3) 0.25(3) 0.22(3) 0.11(3) 0.14(2) 0.09(2)
C133 0.23(3) 0.18(2) 0.143(18) 0.052(17) 0.095(19) 0.10(2)
C134 0.22(3) 0.089(14) 0.24(3) 0.028(17) 0.10(2) 0.064(16)
C135 0.130(19) 0.27(3) 0.122(15) 0.068(18) 0.056(14) 0.038(19)
O41 0.147(11) 0.121(10) 0.107(8) -0.007(7) 0.041(7) 0.012(8)
O42 0.35(4) 0.29(3) 0.148(15) 0.011(16) 0.062(19) 0.00(2)

loop_
_atom_type_symbol
_atom_type_description
_atom_type_scat_dispersion_real
_atom_type_scat_dispersion_imag
_atom_type_scat_source
C C 0.0181 0.0091 'International Tables Vol C Tables 4.2.6.8 and 6.1.1.4'
H H 0.0000 0.0000 'International Tables Vol C Tables 4.2.6.8 and 6.1.1.4'
N N 0.0311 0.0180 'International Tables Vol C Tables 4.2.6.8 and 6.1.1.4'
O O 0.0492 0.0322 'International Tables Vol C Tables 4.2.6.8 and 6.1.1.4'
F F 0.0727 0.0534 'International Tables Vol C Tables 4.2.6.8 and 6.1.1.4'
S S 0.3331 0.5567 'International Tables Vol C Tables 4.2.6.8 and 6.1.1.4'
Cu Cu -1.9646 0.5888 'International Tables Vol C Tables 4.2.6.8 and 6.1.1.4'
Rh Rh 0.0927 3.6045 'International Tables Vol C Tables 4.2.6.8 and 6.1.1.4'

loop_
_geom_angle_atom_site_label_1
_geom_angle_atom_site_label_2
_geom_angle_atom_site_label_3
_geom_angle
_geom_angle_site_symmetry_1
_geom_angle_site_symmetry_3
C26' Rh1 C23 41.84(15) . .
C26' Rh1 C24 50.93(18) . .
C23 Rh1 C24 40.47(16) . .
C26' Rh1 N5 138.5(3) . .
C23 Rh1 N5 139.2(4) . .
C24 Rh1 N5 102.8(3) . .
C26' Rh1 C25' 39.60(14) . .
C23 Rh1 C25' 51.99(18) . .
C24 Rh1 C25' 23.04(8) . .
N5 Rh1 C25' 102.7(3) . .
C26' Rh1 O1 137.0(3) . .
C23 Rh1 O1 105.1(4) . .
C24 Rh1 O1 128.1(4) . .
N5 Rh1 O1 83.9(3) . .
C25' Rh1 O1 151.0(4) . .
C26' Rh1 O2 104.7(4) . .
C23 Rh1 O2 134.1(4) . .
C24 Rh1 O2 151.1(3) . .
N5 Rh1 O2 86.4(4) . .
C25' Rh1 O2 128.4(3) . .
O1 Rh1 O2 79.7(3) . .
C26' Rh1 C27 22.21(9) . .
C23 Rh1 C27 39.02(14) . .
C24 Rh1 C27 65.6(2) . .
N5 Rh1 C27 160.4(3) . .
C25' Rh1 C27 60.2(2) . .
O1 Rh1 C27 115.7(3) . .
O2 Rh1 C27 97.0(4) . .
C26' Rh1 C25 41.28(15) . .
C23 Rh1 C25 65.6(2) . .
C24 Rh1 C25 39.00(13) . .
N5 Rh1 C25 97.4(3) . .
C25' Rh1 C25 16.29(6) . .
O1 Rh1 C25 167.1(4) . .
O2 Rh1 C25 113.2(3) . .
C27 Rh1 C25 63.5(2) . .
C26' Rh1 C27' 39.01(14) . .
C23 Rh1 C27' 18.99(7) . .
C24 Rh1 C27' 57.8(2) . .
N5 Rh1 C27' 158.0(4) . .
C25' Rh1 C27' 64.0(2) . .
O1 Rh1 C27' 99.9(3) . .
O2 Rh1 C27' 115.6(4) . .
C27 Rh1 C27' 25.85(9) . .
C25 Rh1 C27' 74.2(2) . .
C26' Rh1 C26 22.37(10) . .
C23 Rh1 C26 64.2(2) . .
C24 Rh1 C26 64.2(2) . .
N5 Rh1 C26 124.2(3) . .
C25' Rh1 C26 44.98(16) . .
O1 Rh1 C26 148.6(3) . .
O2 Rh1 C26 87.9(3) . .
C27 Rh1 C26 37.23(14) . .
C25 Rh1 C26 37.20(14) . .
C27' Rh1 C26 59.9(2) . .
C26' Rh1 C24' 62.7(2) . .
C23 Rh1 C24' 41.79(17) . .
C24 Rh1 C24' 13.82(7) . .
N5 Rh1 C24' 98.0(4) . .
C25' Rh1 C24' 36.48(13) . .
O1 Rh1 C24' 115.1(3) . .
O2 Rh1 C24' 164.9(3) . .
C27 Rh1 C24' 74.1(2) . .
C25 Rh1 C24' 51.94(17) . .
C27' Rh1 C24' 60.7(2) . .
C26 Rh1 C24' 77.7(2) . .
C37 Rh2 C33 39.3(4) . .
C37 Rh2 N6 130.4(4) . 7_557
C33 Rh2 N6 100.5(4) . 7_557
C37 Rh2 C35 66.0(4) . .
C33 Rh2 C35 66.1(4) . .
N6 Rh2 C35 134.9(4) 7_557 .
C37 Rh2 C36 39.2(4) . .
C33 Rh2 C36 65.9(4) . .
N6 Rh2 C36 166.2(4) 7_557 .
C35 Rh2 C36 39.3(4) . .
C37 Rh2 C34 66.4(4) . .
C33 Rh2 C34 39.9(4) . .
N6 Rh2 C34 102.6(4) 7_557 .
C35 Rh2 C34 39.1(4) . .
C36 Rh2 C34 65.9(4) . .
C37 Rh2 O5 94.4(4) . .
C33 Rh2 O5 121.2(4) . .
N6 Rh2 O5 85.6(3) 7_557 .
C35 Rh2 O5 139.0(3) . .
C36 Rh2 O5 102.9(4) . .
C34 Rh2 O5 160.0(4) . .
C37 Rh2 O4 144.2(4) . .
C33 Rh2 O4 159.0(3) . .
N6 Rh2 O4 84.5(3) 7_557 .
C35 Rh2 O4 95.9(4) . .
C36 Rh2 O4 107.5(4) . .
C34 Rh2 O4 119.2(4) . .
O5 Rh2 O4 79.3(2) . .
C68 Rh3 O9 96.2(5) . .
C68 Rh3 C66 67.8(6) . .
O9 Rh3 C66 163.9(5) . .
C68 Rh3 N11 124.2(5) . .
O9 Rh3 N11 85.5(4) . .
C66 Rh3 N11 103.3(4) . .
C68 Rh3 C67 40.0(5) . .
O9 Rh3 C67 125.7(5) . .
C66 Rh3 C67 40.8(5) . .
N11 Rh3 C67 96.4(5) . .
C68 Rh3 O10 151.1(5) . .
O9 Rh3 O10 78.9(3) . .
C66 Rh3 O10 114.9(4) . .
N11 Rh3 O10 84.1(4) . .
C67 Rh3 O10 155.3(5) . .
C68 Rh3 C69 39.4(5) . .
O9 Rh3 C69 100.8(5) . .
C66 Rh3 C69 67.0(6) . .
N11 Rh3 C69 162.5(5) . .
C67 Rh3 C69 66.6(6) . .
O10 Rh3 C69 113.0(5) . .
C68 Rh3 C65 65.3(5) . .
O9 Rh3 C65 135.1(5) . .
C66 Rh3 C65 39.0(5) . .
N11 Rh3 C65 139.1(5) . .
C67 Rh3 C65 65.6(5) . .
O10 Rh3 C65 98.1(4) . .
C69 Rh3 C65 38.8(6) . .
C79 Rh4 C78 39.3(2) . .
C79 Rh4 C75 39.2(2) . .
C78 Rh4 C75 65.2(3) . .
C79 Rh4 O12 153.0(4) . .
C78 Rh4 O12 114.0(4) . .
C75 Rh4 O12 149.2(4) . .
C79 Rh4 N12 101.1(4) . 7
C78 Rh4 N12 106.5(4) . 7
C75 Rh4 N12 128.9(4) . 7
O12 Rh4 N12 81.7(4) . 7
C79 Rh4 O13 128.8(4) . .
C78 Rh4 O13 164.2(4) . .
C75 Rh4 O13 99.2(4) . .
O12 Rh4 O13 78.1(3) . .
N12 Rh4 O13 84.7(4) 7 .
C79 Rh4 C77 64.8(3) . .
C78 Rh4 C77 38.35(19) . .
C75 Rh4 C77 64.1(3) . .
O12 Rh4 C77 95.6(4) . .
N12 Rh4 C77 139.8(4) 7 .
O13 Rh4 C77 134.3(4) . .
C79 Rh4 C76 64.7(3) . .
C78 Rh4 C76 64.1(3) . .
C75 Rh4 C76 38.21(19) . .
O12 Rh4 C76 111.8(4) . .
N12 Rh4 C76 165.6(4) 7 .
O13 Rh4 C76 102.5(4) . .
C77 Rh4 C76 37.74(19) . .
C111 Rh5 C108 66.2(6) . .
C111 Rh5 N17 114.0(4) . .
C108 Rh5 N17 112.2(5) . .
C111 Rh5 O18 160.9(4) . .
C108 Rh5 O18 107.6(4) . .
N17 Rh5 O18 85.1(3) . .
C111 Rh5 C110 39.6(5) . .
C108 Rh5 C110 63.8(6) . .
N17 Rh5 C110 153.5(5) . .
O18 Rh5 C110 121.4(4) . .
C111 Rh5 O17 101.9(5) . .
C108 Rh5 O17 162.1(4) . .
N17 Rh5 O17 84.5(3) . .
O18 Rh5 O17 79.2(3) . .
C110 Rh5 O17 98.4(5) . .
C111 Rh5 C107 39.7(5) . .
C108 Rh5 C107 38.8(5) . .
N17 Rh5 C107 95.5(4) . .
O18 Rh5 C107 143.4(5) . .
C110 Rh5 C107 64.6(5) . .
O17 Rh5 C107 137.3(5) . .
C111 Rh5 C109 65.4(5) . .
C108 Rh5 C109 38.7(5) . .
N17 Rh5 C109 150.3(5) . .
O18 Rh5 C109 98.2(4) . .
C110 Rh5 C109 37.0(5) . .
O17 Rh5 C109 125.1(4) . .
C107 Rh5 C109 64.6(4) . .
N18 Rh6 O20 85.5(3) 7 .
N18 Rh6 C121 129.0(5) 7 .
O20 Rh6 C121 145.1(5) . .
N18 Rh6 C120 165.3(4) 7 .
O20 Rh6 C120 107.1(5) . .
C121 Rh6 C120 39.9(6) . .
N18 Rh6 C119 135.5(4) 7 .
O20 Rh6 C119 95.4(4) . .
C121 Rh6 C119 65.2(6) . .
C120 Rh6 C119 38.0(5) . .
N18 Rh6 O21 83.0(3) 7 .
O20 Rh6 O21 79.0(3) . .
C121 Rh6 O21 97.9(4) . .
C120 Rh6 O21 106.5(4) . .
C119 Rh6 O21 141.0(4) . .
N18 Rh6 C118 101.4(4) 7 .
O20 Rh6 C118 118.2(4) . .
C121 Rh6 C118 66.0(5) . .
C120 Rh6 C118 66.2(5) . .
C119 Rh6 C118 40.1(5) . .
O21 Rh6 C118 162.4(4) . .
N18 Rh6 C117 99.0(4) 7 .
O20 Rh6 C117 156.1(4) . .
C121 Rh6 C117 40.1(4) . .
C120 Rh6 C117 66.4(5) . .
C119 Rh6 C117 64.9(5) . .
O21 Rh6 C117 124.8(4) . .
C118 Rh6 C117 37.9(5) . .
N1 Cu1 N2 82.2(3) . .
N1 Cu1 O3 84.6(3) . .
N2 Cu1 O3 162.1(4) . .
N1 Cu1 O6 163.3(3) . .
N2 Cu1 O6 83.7(3) . .
O3 Cu1 O6 107.0(3) . .
N1 Cu1 O40 96.6(4) . .
N2 Cu1 O40 98.6(4) . .
O3 Cu1 O40 94.9(4) . .
O6 Cu1 O40 94.3(4) . .
N7 Cu2 N8 81.6(4) . .
N7 Cu2 O11 83.8(3) . .
N8 Cu2 O11 163.3(3) . .
N7 Cu2 O14 161.9(3) . .
N8 Cu2 O14 82.0(3) . .
O11 Cu2 O14 111.0(3) . .
N7 Cu2 O25 107.2(3) . .
N8 Cu2 O25 109.7(3) . .
O11 Cu2 O25 82.5(3) . .
O14 Cu2 O25 85.6(3) . .
N14 Cu3 N13 82.9(3) . .
N14 Cu3 O22 83.7(3) . .
N13 Cu3 O22 164.7(3) . .
N14 Cu3 O19 165.9(3) . .
N13 Cu3 O19 84.1(3) . .
O22 Cu3 O19 108.4(3) . .
N14 Cu3 O28 99.3(4) . .
N13 Cu3 O28 101.1(3) . .
O22 Cu3 O28 88.3(3) . .
O19 Cu3 O28 88.5(3) . .
C2 N1 C3 129.0(11) . .
C2 N1 Cu1 114.7(8) . .
C3 N1 Cu1 115.3(7) . .
C9 N2 C8 130.8(8) . .
C9 N2 Cu1 114.0(6) . .
C8 N2 Cu1 114.3(6) . .
C11 N3 C15 126.9(8) . .
C12 N4 C20 128.9(9) . .
C13 N5 C17 116.6(9) . .
C13 N5 Rh1 122.6(8) . .
C17 N5 Rh1 120.3(7) . .
C22 N6 C18 118.1(9) . .
C22 N6 Rh2 122.3(7) . 7_557
C18 N6 Rh2 119.6(7) . 7_557
C44 N7 C45 130.0(10) . .
C44 N7 Cu2 113.2(8) . .
C45 N7 Cu2 116.4(7) . .
C51 N8 C50 130.4(9) . .
C51 N8 Cu2 115.0(7) . .
C50 N8 Cu2 113.6(7) . .
C53 N9 C57 126.1(10) . .
C54 N10 C62 124.1(10) . .
C59 N11 C55 115.5(11) . .
C59 N11 Rh3 122.5(10) . .
C55 N11 Rh3 121.7(7) . .
C60 N12 C64 117.2(11) . .
C60 N12 Rh4 120.4(9) . 7
C64 N12 Rh4 122.3(10) . 7
C86 N13 C87 129.4(9) . .
C86 N13 Cu3 114.9(7) . .
C87 N13 Cu3 114.9(6) . .
C93 N14 C92 131.5(10) . .
C93 N14 Cu3 114.5(7) . .
C92 N14 Cu3 114.0(7) . .
C95 N15 C99 127.8(9) . .
C96 N16 C104 127.1(9) . .
C97 N17 C101 118.6(9) . .
C97 N17 Rh5 119.7(8) . .
C101 N17 Rh5 121.5(7) . .
C106 N18 C102 115.9(9) . .
C106 N18 Rh6 120.6(7) . 7
C102 N18 Rh6 123.3(8) . 7
C2 O1 Rh1 110.7(7) . .
C1 O2 Rh1 113.4(9) . .
C1 O3 Cu1 110.1(7) . .
C9 O4 Rh2 110.7(6) . .
C10 O5 Rh2 112.2(6) . .
C10 O6 Cu1 109.5(6) . .
C44 O9 Rh3 111.5(8) . .
C43 O10 Rh3 114.2(6) . .
C43 O11 Cu2 109.0(7) . .
C51 O12 Rh4 112.9(8) . .
C52 O13 Rh4 114.8(8) . .
C52 O14 Cu2 107.9(7) . .
C86 O17 Rh5 113.0(7) . .
C85 O18 Rh5 114.2(6) . .
C85 O19 Cu3 108.7(7) . .
C93 O20 Rh6 112.4(6) . .
C94 O21 Rh6 113.7(6) . .
C94 O22 Cu3 111.3(7) . .
S1 O25 Cu2 128.4(5) . .
S2 O28 Cu3 132.1(5) . .
O26 S1 O25 114.3(5) . .
O26 S1 O27 117.9(6) . .
O25 S1 O27 113.6(6) . .
O26 S1 C127 103.6(7) . .
O25 S1 C127 103.4(6) . .
O27 S1 C127 101.3(6) . .
O30 S2 O29 113.3(9) . .
O30 S2 O28 114.7(7) . .
O29 S2 O28 113.3(6) . .
O30 S2 C128 104.7(9) . .
O29 S2 C128 105.9(9) . .
O28 S2 C128 103.7(7) . .
O31 S3 O33 131.5(12) . .
O31 S3 O32 118.4(9) . .
O33 S3 O32 98.3(10) . .
O31 S3 C129 98.0(11) . .
O33 S3 C129 100.6(9) . .
O32 S3 C129 106.6(9) . .
O35 S4 O34 116.7(7) . .
O35 S4 O36 114.1(6) . .
O34 S4 O36 112.6(6) . .
O35 S4 C130 105.6(6) . .
O34 S4 C130 103.1(8) . .
O36 S4 C130 102.7(9) . .
O38 S5 O37 123.2(11) . .
O38 S5 O39 126.1(12) . .
O37 S5 O39 107.6(9) . .
O38 S5 C131 97.4(9) . .
O37 S5 C131 100.6(8) . .
O39 S5 C131 89.3(9) . .
O3 C1 O2 125.4(12) . .
O3 C1 C2 119.2(10) . .
O2 C1 C2 115.3(13) . .
O1 C2 N1 128.6(11) . .
O1 C2 C1 120.0(10) . .
N1 C2 C1 111.3(11) . .
C4 C3 C8 121.4(10) . .
C4 C3 N1 126.6(10) . .
C8 C3 N1 111.9(10) . .
C3 C4 C5 119.8(11) . .
C6 C5 C4 119.1(12) . .
C5 C6 C7 121.6(11) . .
C8 C7 C6 119.3(10) . .
N2 C8 C7 125.2(9) . .
N2 C8 C3 115.9(9) . .
C7 C8 C3 118.7(10) . .
O4 C9 N2 128.4(9) . .
O4 C9 C10 119.5(9) . .
N2 C9 C10 112.1(7) . .
O5 C10 O6 123.3(9) . .
O5 C10 C9 118.2(8) . .
O6 C10 C9 118.5(9) . .
O7 C11 N3 126.5(10) . .
O7 C11 C12 120.5(10) . .
N3 C11 C12 112.8(9) . .
O8 C12 N4 124.9(11) . .
O8 C12 C11 123.4(11) . .
N4 C12 C11 111.7(9) . .
N5 C13 C14 122.7(11) . .
C15 C14 C13 120.0(10) . .
C14 C15 C16 118.5(10) . .
C14 C15 N3 118.9(9) . .
C16 C15 N3 122.5(10) . .
C17 C16 C15 117.5(11) . .
N5 C17 C16 124.5(10) . .
N6 C18 C19 122.2(10) . .
C18 C19 C20 119.7(9) . .
C21 C20 N4 126.2(10) . .
C21 C20 C19 115.6(10) . .
N4 C20 C19 118.2(9) . .
C22 C21 C20 120.9(11) . .
N6 C22 C21 123.5(10) . .
C27 C23 C24 108.0 . .
C27 C23 C28 126.0 . .
C24 C23 C28 126.0 . .
C27 C23 Rh1 75.5(3) . .
C24 C23 Rh1 69.8(2) . .
C28 C23 Rh1 120.5(3) . .
C23 C24 C25 108.0 . .
C23 C24 C29 126.0 . .
C25 C24 C29 126.0 . .
C23 C24 Rh1 69.7(2) . .
C25 C24 Rh1 75.5(3) . .
C29 C24 Rh1 120.5(3) . .
C26 C25 C24 108.0 . .
C26 C25 C30 126.0 . .
C24 C25 C30 126.0 . .
C26 C25 Rh1 74.3(3) . .
C24 C25 Rh1 65.5(3) . .
C30 C25 Rh1 125.6(2) . .
C25 C26 C27 108.0 . .
C25 C26 C31 126.0 . .
C27 C26 C31 126.0 . .
C25 C26 Rh1 68.5(2) . .
C27 C26 Rh1 68.4(2) . .
C31 C26 Rh1 128.7(2) . .
C23 C27 C26 108.0 . .
C23 C27 C32 126.0 . .
C26 C27 C32 126.0 . .
C23 C27 Rh1 65.5(3) . .
C26 C27 Rh1 74.4(2) . .
C32 C27 Rh1 125.6(2) . .
C27' C23' C24' 108.0 . .
C27' C23' C28' 126.0 . .
C24' C23' C28' 126.0 . .
C27' C23' Rh1 64.9(2) . .
C24' C23' Rh1 71.48(19) . .
C28' C23' Rh1 129.1(2) . .
C25' C24' C23' 108.0 . .
C25' C24' C29' 126.0 . .
C23' C24' C29' 126.0 . .
C25' C24' Rh1 63.9(2) . .
C23' C24' Rh1 73.6(2) . .
C29' C24' Rh1 128.0(2) . .
C24' C25' C26' 108.0 . .
C24' C25' C30' 126.0 . .
C26' C25' C30' 126.0 . .
C24' C25' Rh1 79.7(3) . .
C26' C25' Rh1 66.2(2) . .
C30' C25' Rh1 119.7(2) . .
C27' C26' C25' 108.0 . .
C27' C26' C31' 126.0 . .
C25' C26' C31' 126.0 . .
C27' C26' Rh1 76.3(3) . .
C25' C26' Rh1 74.2(2) . .
C31' C26' Rh1 115.6(3) . .
C26' C27' C23' 108.0 . .
C26' C27' C32' 126.0 . .
C23' C27' C32' 126.0 . .
C26' C27' Rh1 64.6(2) . .
C23' C27' Rh1 79.2(3) . .
C32' C27' Rh1 121.6(2) . .
C37 C33 C34 107.8(9) . .
C37 C33 C38 127.1(11) . .
C34 C33 C38 125.1(11) . .
C37 C33 Rh2 69.8(6) . .
C34 C33 Rh2 70.7(6) . .
C38 C33 Rh2 126.8(8) . .
C35 C34 C33 107.0(9) . .
C35 C34 C39 128.8(11) . .
C33 C34 C39 124.1(11) . .
C35 C34 Rh2 70.0(5) . .
C33 C34 Rh2 69.4(6) . .
C39 C34 Rh2 125.6(8) . .
C34 C35 C36 108.6(10) . .
C34 C35 C40 124.5(10) . .
C36 C35 C40 126.8(10) . .
C34 C35 Rh2 70.9(6) . .
C36 C35 Rh2 70.6(6) . .
C40 C35 Rh2 124.2(8) . .
C37 C36 C35 107.7(10) . .
C37 C36 C41 125.4(11) . .
C35 C36 C41 126.8(11) . .
C37 C36 Rh2 69.4(6) . .
C35 C36 Rh2 70.1(6) . .
C41 C36 Rh2 127.6(8) . .
C36 C37 C33 108.7(10) . .
C36 C37 C42 125.7(11) . .
C33 C37 C42 125.6(11) . .
C36 C37 Rh2 71.4(6) . .
C33 C37 Rh2 70.9(6) . .
C42 C37 Rh2 123.4(8) . .
O11 C43 O10 125.0(10) . .
O11 C43 C44 120.1(10) . .
O10 C43 C44 115.0(10) . .
N7 C44 O9 126.2(11) . .
N7 C44 C43 113.7(11) . .
O9 C44 C43 120.1(11) . .
C50 C45 N7 113.6(10) . .
C50 C45 C46 119.4(10) . .
N7 C45 C46 127.0(11) . .
C47 C46 C45 119.2(12) . .
C46 C47 C48 120.7(12) . .
C49 C48 C47 121.5(11) . .
C48 C49 C50 117.9(12) . .
C45 C50 C49 121.3(11) . .
C45 C50 N8 114.8(9) . .
C49 C50 N8 123.8(11) . .
N8 C51 O12 129.4(12) . .
N8 C51 C52 112.0(10) . .
O12 C51 C52 118.6(12) . .
O14 C52 O13 124.5(11) . .
O14 C52 C51 120.1(11) . .
O13 C52 C51 115.4(10) . .
O15 C53 N9 128.7(12) . .
O15 C53 C54 118.9(13) . .
N9 C53 C54 112.3(11) . .
O16 C54 N10 127.0(12) . .
O16 C54 C53 121.9(13) . .
N10 C54 C53 111.1(11) . .
C56 C55 N11 124.2(11) . .
C55 C56 C57 119.1(12) . .
C56 C57 C58 117.7(12) . .
C56 C57 N9 124.3(12) . .
C58 C57 N9 117.6(11) . .
C59 C58 C57 119.5(12) . .
N11 C59 C58 124.0(14) . .
N12 C60 C61 121.4(13) . .
C62 C61 C60 119.6(13) . .
C61 C62 C63 118.5(12) . .
C61 C62 N10 121.0(11) . .
C63 C62 N10 120.5(11) . .
C64 C63 C62 118.8(13) . .
N12 C64 C63 124.4(13) . .
C66 C65 C69 111.0(13) . .
C66 C65 C70 124.5(14) . .
C69 C65 C70 124.2(14) . .
C66 C65 Rh3 69.2(8) . .
C69 C65 Rh3 70.3(9) . .
C70 C65 Rh3 123.5(11) . .
C65 C66 C71 129.7(13) . .
C65 C66 C67 105.8(12) . .
C71 C66 C67 124.3(13) . .
C65 C66 Rh3 71.8(8) . .
C71 C66 Rh3 127.1(10) . .
C67 C66 Rh3 69.9(7) . .
C68 C67 C66 107.1(12) . .
C68 C67 C72 124.7(13) . .
C66 C67 C72 128.2(14) . .
C68 C67 Rh3 69.2(7) . .
C66 C67 Rh3 69.3(7) . .
C72 C67 Rh3 126.9(10) . .
C69 C68 C67 109.1(13) . .
C69 C68 C73 126.4(14) . .
C67 C68 C73 124.4(14) . .
C69 C68 Rh3 71.8(9) . .
C67 C68 Rh3 70.8(7) . .
C73 C68 Rh3 123.2(11) . .
C65 C69 C68 106.8(13) . .
C65 C69 C74 129.6(15) . .
C68 C69 C74 123.5(15) . .
C65 C69 Rh3 70.9(9) . .
C68 C69 Rh3 68.8(8) . .
C74 C69 Rh3 127.2(13) . .
C79 C75 C76 108.0 . .
C79 C75 C80 126.0 . .
C76 C75 C80 126.0 . .
C79 C75 Rh4 68.7(3) . .
C76 C75 Rh4 73.2(4) . .
C80 C75 Rh4 123.7(3) . .
C77 C76 C75 108.0 . .
C77 C76 C81 126.0 . .
C75 C76 C81 126.0 . .
C77 C76 Rh4 70.9(3) . .
C75 C76 Rh4 68.6(4) . .
C81 C76 Rh4 126.0(3) . .
C76 C77 C78 108.0 . .
C76 C77 C82 126.0 . .
C78 C77 C82 126.0 . .
C76 C77 Rh4 71.4(3) . .
C78 C77 Rh4 68.4(4) . .
C82 C77 Rh4 125.8(3) . .
C79 C78 C77 108.0 . .
C79 C78 C83 126.0 . .
C77 C78 C83 126.0 . .
C79 C78 Rh4 69.1(4) . .
C77 C78 Rh4 73.2(4) . .
C83 C78 Rh4 123.3(3) . .
C78 C79 C75 108.0 . .
C78 C79 C84 126.0 . .
C75 C79 C84 126.0 . .
C78 C79 Rh4 71.7(4) . .
C75 C79 Rh4 72.1(3) . .
C84 C79 Rh4 122.0(4) . .
O19 C85 O18 124.0(10) . .
O19 C85 C86 119.5(10) . .
O18 C85 C86 116.5(9) . .
N13 C86 O17 131.4(11) . .
N13 C86 C85 111.4(9) . .
O17 C86 C85 117.1(10) . .
C88 C87 N13 127.6(11) . .
C88 C87 C92 118.5(11) . .
N13 C87 C92 113.6(9) . .
C87 C88 C89 120.9(13) . .
C88 C89 C90 119.4(12) . .
C91 C90 C89 121.6(13) . .
C90 C91 C92 119.7(14) . .
C91 C92 N14 125.9(11) . .
C91 C92 C87 119.7(11) . .
N14 C92 C87 114.4(10) . .
N14 C93 O20 129.7(10) . .
N14 C93 C94 112.4(10) . .
O20 C93 C94 117.9(9) . .
O22 C94 O21 126.6(9) . .
O22 C94 C93 117.8(10) . .
O21 C94 C93 115.6(9) . .
O23 C95 N15 127.0(9) . .
O23 C95 C96 119.8(11) . .
N15 C95 C96 113.1(9) . .
O24 C96 N16 126.9(10) . .
O24 C96 C95 119.2(11) . .
N16 C96 C95 113.7(9) . .
N17 C97 C98 122.5(11) . .
C97 C98 C99 118.8(10) . .
C98 C99 C100 119.4(9) . .
C98 C99 N15 119.7(9) . .
C100 C99 N15 120.8(10) . .
C101 C100 C99 118.7(10) . .
N17 C101 C100 121.9(9) . .
N18 C102 C103 124.0(11) . .
C102 C103 C104 118.5(10) . .
N16 C104 C105 124.4(11) . .
N16 C104 C103 116.6(9) . .
C105 C104 C103 118.7(10) . .
C104 C105 C106 115.4(11) . .
N18 C106 C105 127.3(10) . .
C108 C107 C111 106.3(11) . .
C108 C107 C112 129.8(16) . .
C111 C107 C112 123.5(14) . .
C108 C107 Rh5 68.3(6) . .
C111 C107 Rh5 67.9(6) . .
C112 C107 Rh5 122.9(8) . .
C109 C108 C107 109.6(13) . .
C109 C108 C113 124.1(13) . .
C107 C108 C113 126.1(14) . .
C109 C108 Rh5 73.2(7) . .
C107 C108 Rh5 72.9(7) . .
C113 C108 Rh5 124.3(9) . .
C110 C109 C108 107.3(11) . .
C110 C109 C114 126.1(15) . .
C108 C109 C114 126.6(16) . .
C110 C109 Rh5 70.5(7) . .
C108 C109 Rh5 68.1(6) . .
C114 C109 Rh5 125.9(9) . .
C109 C110 C111 110.6(12) . .
C109 C110 C115 128.8(14) . .
C111 C110 C115 120.6(16) . .
C109 C110 Rh5 72.5(7) . .
C111 C110 Rh5 68.6(6) . .
C115 C110 Rh5 123.6(10) . .
C110 C111 C107 105.7(12) . .
C110 C111 C116 128.8(15) . .
C107 C111 C116 125.1(13) . .
C110 C111 Rh5 71.8(7) . .
C107 C111 Rh5 72.4(6) . .
C116 C111 Rh5 126.4(9) . .
C118 C117 C121 108.4(12) . .
C118 C117 C122 126.1(10) . .
C121 C117 C122 125.5(13) . .
C118 C117 Rh6 70.9(7) . .
C121 C117 Rh6 68.4(6) . .
C122 C117 Rh6 126.0(8) . .
C117 C118 C119 106.8(10) . .
C117 C118 C123 126.7(12) . .
C119 C118 C123 126.5(13) . .
C117 C118 Rh6 71.2(6) . .
C119 C118 Rh6 69.2(6) . .
C123 C118 Rh6 124.9(9) . .
C120 C119 C124 124.6(13) . .
C120 C119 C118 109.8(13) . .
C124 C119 C118 125.5(12) . .
C120 C119 Rh6 70.6(7) . .
C124 C119 Rh6 124.1(10) . .
C118 C119 Rh6 70.8(6) . .
C119 C120 C121 107.8(11) . .
C119 C120 C125 128.3(16) . .
C121 C120 C125 123.7(14) . .
C119 C120 Rh6 71.3(6) . .
C121 C120 Rh6 69.8(6) . .
C125 C120 Rh6 128.1(9) . .
C120 C121 C117 107.2(12) . .
C120 C121 C126 127.2(11) . .
C117 C121 C126 125.6(14) . .
C120 C121 Rh6 70.3(7) . .
C117 C121 Rh6 71.5(6) . .
C126 C121 Rh6 122.2(9) . .
F3 C127 F1 107.9(12) . .
F3 C127 F2 107.8(12) . .
F1 C127 F2 106.3(11) . .
F3 C127 S1 112.6(10) . .
F1 C127 S1 112.0(10) . .
F2 C127 S1 110.0(10) . .
F6 C128 F4 112.8(16) . .
F6 C128 F5 107.5(14) . .
F4 C128 F5 105.5(12) . .
F6 C128 S2 112.2(11) . .
F4 C128 S2 109.2(13) . .
F5 C128 S2 109.3(13) . .
F8 C129 F9 111.0(16) . .
F8 C129 F7 115.2(17) . .
F9 C129 F7 107.0(16) . .
F8 C129 S3 107.9(15) . .
F9 C129 S3 110.1(16) . .
F7 C129 S3 105.5(14) . .
F12 C130 F10 107.7(13) . .
F12 C130 F11 104.6(17) . .
F10 C130 F11 103.1(14) . .
F12 C130 S4 114.9(12) . .
F10 C130 S4 115.1(14) . .
F11 C130 S4 110.3(11) . .
F15 C131 F13 110.3(15) . .
F15 C131 F14 113.3(16) . .
F13 C131 F14 108.7(15) . .
F15 C131 S5 114.1(13) . .
F13 C131 S5 105.7(11) . .
F14 C131 S5 104.3(12) . .
C132 C133 O41 112(2) . .
C135 C134 O41 118(2) . .
C133 O41 C134 119.0(18) . .

loop_
_geom_bond_atom_site_label_1
_geom_bond_atom_site_label_2
_geom_bond_distance
_geom_bond_site_symmetry_2
Rh1 C26' 2.019(5) .
Rh1 C23 2.029(7) .
Rh1 C24 2.031(7) .
Rh1 N5 2.109(8) .
Rh1 C25' 2.124(6) .
Rh1 O1 2.133(8) .
Rh1 O2 2.136(10) .
Rh1 C27 2.159(6) .
Rh1 C25 2.161(6) .
Rh1 C27' 2.171(7) .
Rh1 C26 2.236(7) .
Rh1 C24' 2.327(9) .
Rh2 C37 2.099(9) .
Rh2 C33 2.114(11) .
Rh2 N6 2.115(8) 7_557
Rh2 C35 2.119(10) .
Rh2 C36 2.125(12) .
Rh2 C34 2.131(9) .
Rh2 O5 2.133(6) .
Rh2 O4 2.145(7) .
Rh3 C68 2.115(14) .
Rh3 O9 2.126(8) .
Rh3 C66 2.129(14) .
Rh3 N11 2.132(10) .
Rh3 C67 2.137(12) .
Rh3 O10 2.145(7) .
Rh3 C69 2.156(16) .
Rh3 C65 2.164(14) .
Rh4 C79 2.066(9) .
Rh4 C78 2.099(9) .
Rh4 C75 2.109(9) .
Rh4 O12 2.112(9) .
Rh4 N12 2.122(10) 7
Rh4 O13 2.140(8) .
Rh4 C77 2.162(10) .
Rh4 C76 2.168(10) .
Rh5 C111 2.095(10) .
Rh5 C108 2.096(11) .
Rh5 N17 2.110(8) .
Rh5 O18 2.112(6) .
Rh5 C110 2.137(12) .
Rh5 O17 2.144(8) .
Rh5 C107 2.156(11) .
Rh5 C109 2.163(10) .
Rh6 N18 2.103(8) 7
Rh6 O20 2.109(7) .
Rh6 C121 2.117(11) .
Rh6 C120 2.124(10) .
Rh6 C119 2.133(11) .
Rh6 O21 2.140(7) .
Rh6 C118 2.154(11) .
Rh6 C117 2.159(11) .
Cu1 N1 1.924(10) .
Cu1 N2 1.942(7) .
Cu1 O3 1.992(7) .
Cu1 O6 2.003(7) .
Cu1 O40 2.231(12) .
Cu2 N7 1.938(9) .
Cu2 N8 1.946(8) .
Cu2 O11 2.041(7) .
Cu2 O14 2.046(7) .
Cu2 O25 2.317(7) .
Cu3 N14 1.932(9) .
Cu3 N13 1.934(7) .
Cu3 O22 1.983(7) .
Cu3 O19 1.992(7) .
Cu3 O28 2.395(8) .
N1 C2 1.296(14) .
N1 C3 1.433(13) .
N2 C9 1.301(12) .
N2 C8 1.388(13) .
N3 C11 1.350(13) .
N3 C15 1.400(14) .
N4 C12 1.363(14) .
N4 C20 1.378(13) .
N5 C13 1.324(15) .
N5 C17 1.360(15) .
N6 C22 1.325(13) .
N6 C18 1.333(13) .
N6 Rh2 2.115(8) 7_557
N7 C44 1.295(15) .
N7 C45 1.391(13) .
N8 C51 1.249(15) .
N8 C50 1.434(13) .
N9 C53 1.317(17) .
N9 C57 1.413(15) .
N10 C54 1.338(17) .
N10 C62 1.426(15) .
N11 C59 1.319(15) .
N11 C55 1.358(16) .
N12 C60 1.327(17) .
N12 C64 1.334(16) .
N12 Rh4 2.122(10) 7
N13 C86 1.244(14) .
N13 C87 1.398(14) .
N14 C93 1.272(14) .
N14 C92 1.413(13) .
N15 C95 1.321(15) .
N15 C99 1.409(12) .
N16 C96 1.347(15) .
N16 C104 1.371(13) .
N17 C97 1.338(14) .
N17 C101 1.351(14) .
N18 C106 1.300(15) .
N18 C102 1.311(13) .
N18 Rh6 2.103(8) 7
O1 C2 1.261(14) .
O2 C1 1.267(14) .
O3 C1 1.239(15) .
O4 C9 1.247(10) .
O5 C10 1.235(12) .
O6 C10 1.277(11) .
O7 C11 1.237(12) .
O8 C12 1.208(13) .
O9 C44 1.298(15) .
O10 C43 1.281(12) .
O11 C43 1.222(12) .
O12 C51 1.279(14) .
O13 C52 1.257(14) .
O14 C52 1.242(13) .
O15 C53 1.264(15) .
O16 C54 1.181(15) .
O17 C86 1.269(13) .
O18 C85 1.275(13) .
O19 C85 1.235(12) .
O20 C93 1.291(13) .
O21 C94 1.258(13) .
O22 C94 1.228(12) .
O23 C95 1.213(14) .
O24 C96 1.226(13) .
O25 S1 1.447(8) .
O26 S1 1.433(9) .
O27 S1 1.449(9) .
O28 S2 1.451(9) .
O29 S2 1.421(12) .
O30 S2 1.406(13) .
O31 S3 1.309(12) .
O32 S3 1.542(12) .
O33 S3 1.494(11) .
O34 S4 1.438(9) .
O35 S4 1.406(9) .
O36 S4 1.460(11) .
O37 S5 1.412(10) .
O38 S5 1.321(13) .
O39 S5 1.458(9) .
S1 C127 1.827(15) .
S2 C128 1.820(19) .
S3 C129 1.750(16) .
S4 C130 1.750(18) .
S5 C131 1.881(13) .
F1 C127 1.329(16) .
F2 C127 1.336(15) .
F3 C127 1.307(15) .
F4 C128 1.323(18) .
F5 C128 1.354(15) .
F6 C128 1.29(2) .
F7 C129 1.315(17) .
F8 C129 1.287(16) .
F9 C129 1.308(17) .
F10 C130 1.337(17) .
F11 C130 1.38(2) .
F12 C130 1.326(17) .
F13 C131 1.321(15) .
F14 C131 1.345(16) .
F15 C131 1.244(15) .
C1 C2 1.559(17) .
C3 C4 1.367(16) .
C3 C8 1.397(15) .
C4 C5 1.410(19) .
C5 C6 1.359(18) .
C6 C7 1.402(17) .
C7 C8 1.392(15) .
C9 C10 1.534(14) .
C11 C12 1.496(16) .
C13 C14 1.382(15) .
C14 C15 1.369(15) .
C15 C16 1.392(15) .
C16 C17 1.371(16) .
C18 C19 1.367(15) .
C19 C20 1.429(15) .
C20 C21 1.374(15) .
C21 C22 1.349(15) .
C23 C27 1.404(4) .
C23 C24 1.405(4) .
C23 C28 1.493(5) .
C24 C25 1.405(4) .
C24 C29 1.493(5) .
C25 C26 1.404(4) .
C25 C30 1.493(5) .
C26 C27 1.405(4) .
C26 C31 1.493(5) .
C27 C32 1.493(5) .
C23' C27' 1.406(4) .
C23' C24' 1.407(4) .
C23' C28' 1.495(5) .
C24' C25' 1.406(4) .
C24' C29' 1.495(5) .
C25' C26' 1.407(4) .
C25' C30' 1.495(5) .
C26' C27' 1.406(4) .
C26' C31' 1.495(5) .
C27' C32' 1.496(5) .
C33 C37 1.418(15) .
C33 C34 1.447(16) .
C33 C38 1.516(16) .
C34 C35 1.424(16) .
C34 C39 1.517(16) .
C35 C36 1.428(16) .
C35 C40 1.485(16) .
C36 C37 1.418(16) .
C36 C41 1.507(16) .
C37 C42 1.494(16) .
C43 C44 1.522(15) .
C45 C50 1.380(15) .
C45 C46 1.416(16) .
C46 C47 1.376(17) .
C47 C48 1.384(18) .
C48 C49 1.380(17) .
C49 C50 1.411(15) .
C51 C52 1.527(16) .
C53 C54 1.566(17) .
C55 C56 1.348(16) .
C56 C57 1.355(16) .
C57 C58 1.390(18) .
C58 C59 1.348(19) .
C60 C61 1.404(17) .
C61 C62 1.360(16) .
C62 C63 1.366(18) .
C63 C64 1.354(18) .
C65 C66 1.433(19) .
C65 C69 1.44(2) .
C65 C70 1.488(19) .
C66 C71 1.435(19) .
C66 C67 1.49(2) .
C67 C68 1.453(19) .
C67 C72 1.501(18) .
C68 C69 1.44(2) .
C68 C73 1.477(19) .
C69 C74 1.54(2) .
C75 C79 1.401(6) .
C75 C76 1.401(6) .
C75 C80 1.489(6) .
C76 C77 1.401(6) .
C76 C81 1.489(6) .
C77 C78 1.401(6) .
C77 C82 1.489(6) .
C78 C79 1.401(6) .
C78 C83 1.489(6) .
C79 C84 1.489(6) .
C85 C86 1.566(15) .
C87 C88 1.376(15) .
C87 C92 1.416(15) .
C88 C89 1.381(18) .
C89 C90 1.388(19) .
C90 C91 1.338(18) .
C91 C92 1.404(16) .
C93 C94 1.553(14) .
C95 C96 1.540(14) .
C97 C98 1.363(14) .
C98 C99 1.375(15) .
C99 C100 1.388(14) .
C100 C101 1.363(14) .
C102 C103 1.389(14) .
C103 C104 1.398(16) .
C104 C105 1.382(14) .
C105 C106 1.404(15) .
C107 C108 1.413(18) .
C107 C111 1.445(19) .
C107 C112 1.470(17) .
C108 C109 1.412(18) .
C108 C113 1.50(2) .
C109 C110 1.36(2) .
C109 C114 1.473(18) .
C110 C111 1.433(17) .
C110 C115 1.50(2) .
C111 C116 1.52(2) .
C117 C118 1.401(18) .
C117 C121 1.466(14) .
C117 C122 1.509(18) .
C118 C119 1.469(17) .
C118 C123 1.502(16) .
C119 C120 1.387(19) .
C119 C124 1.42(2) .
C120 C121 1.45(2) .
C120 C125 1.509(16) .
C121 C126 1.53(2) .
C132 C133 1.33(3) .
C133 O41 1.44(2) .
C134 C135 1.39(3) .
C134 O41 1.45(2) .

loop_
_platon_squeeze_void_nr
_platon_squeeze_void_average_x
_platon_squeeze_void_average_y
_platon_squeeze_void_average_z
_platon_squeeze_void_volume
_platon_squeeze_void_count_electrons
1 -0.072 0.250 0.178 4871.7 634.5
2 0.000 0.750 0.250 166.1 39.1
3 -0.072 0.750 0.678 4871.7 634.5
4 0.000 0.250 0.750 166.1 41.9
5 0.250 0.750 0.500 147.6 74.4
6 0.250 0.250 1.000 147.6 74.4
7 0.500 0.250 0.250 165.5 39.0
8 0.500 0.750 0.750 165.6 41.8
9 0.750 0.250 0.500 147.1 74.3
10 0.750 0.750 1.000 147.1 74.3
